data_4133368
loop_
_publ_author_name
'Xuan, Weimin'
'Pow, Robert'
'Watfa, Nancy'
'Zheng, Qi'
'Surman, Andrew J.'
'Long, De-Liang'
'Cronin, Leroy'

_publ_section_title
;
 Stereoselective Assembly of Gigantic Chiral Molybdenum Blue Wheels Using
 Lanthanide Ions and Amino Acids.
;
_journal_issue 3
_journal_name_full 'Journal of the American Chemical Society'
_journal_page_first 1242
_journal_page_last 1250
_journal_paper_doi 10.1021/jacs.8b09750
_journal_volume 141
_journal_year 2019
_chemical_absolute_configuration none
_chemical_formula_sum 'C48 H546 Ce4 Mo132 N24 O643'
_chemical_formula_weight 24975.62
_space_group_crystal_system orthorhombic
_space_group_IT_number 18
_space_group_name_Hall 'P 2 2ab'
_space_group_name_H-M_alt 'P 21 21 2'
_atom_sites_solution_hydrogens geom
_atom_sites_solution_primary direct
_atom_sites_solution_secondary difmap
_audit_creation_method SHELXL-2016/6
_cell_angle_alpha 90
_cell_angle_beta 90
_cell_angle_gamma 90
_cell_formula_units_Z 2
_cell_length_a 35.3331(15)
_cell_length_b 47.455(2)
_cell_length_c 20.2692(9)
_cell_measurement_reflns_used 9724
_cell_measurement_temperature 150(2)
_cell_measurement_theta_max 28.7
_cell_measurement_theta_min 2.26
_cell_volume 33986(3)
_computing_cell_refinement Apex2
_computing_data_collection Apex2
_computing_data_reduction Apex2
_computing_molecular_graphics Diamond3
_computing_publication_material WinGX
_computing_structure_refinement 'SHELXL-2016/6 (Sheldrick, 2016)'
_computing_structure_solution 'SHELXL-97 (Sheldrick, 2008)'
_diffrn_ambient_temperature 150(2)
_diffrn_measured_fraction_theta_full 0.999
_diffrn_measured_fraction_theta_max 0.999
_diffrn_measurement_device_type 'Bruker Apex II Quasar'
_diffrn_measurement_method '\w & \f scans'
_diffrn_radiation_type MoK\a
_diffrn_radiation_wavelength 0.71073
_diffrn_reflns_av_R_equivalents 0.0420
_diffrn_reflns_av_unetI/netI 0.0221
_diffrn_reflns_Laue_measured_fraction_full 0.999
_diffrn_reflns_Laue_measured_fraction_max 0.999
_diffrn_reflns_limit_h_max 43
_diffrn_reflns_limit_h_min -37
_diffrn_reflns_limit_k_max 58
_diffrn_reflns_limit_k_min -58
_diffrn_reflns_limit_l_max 25
_diffrn_reflns_limit_l_min -25
_diffrn_reflns_number 566370
_diffrn_reflns_point_group_measured_fraction_full 0.999
_diffrn_reflns_point_group_measured_fraction_max 0.999
_diffrn_reflns_theta_full 25.242
_diffrn_reflns_theta_max 26.000
_diffrn_reflns_theta_min 1.529
_diffrn_source '1uS Microfocus x-ray'
_exptl_absorpt_coefficient_mu 2.723
_exptl_absorpt_correction_T_max 0.7458
_exptl_absorpt_correction_T_min 0.6481
_exptl_absorpt_correction_type empirical
_exptl_absorpt_process_details SADABS-2014/5
_exptl_crystal_colour 'deep blue'
_exptl_crystal_density_diffrn 2.441
_exptl_crystal_density_method none
_exptl_crystal_description block
_exptl_crystal_F_000 23844
_exptl_crystal_size_max 0.100
_exptl_crystal_size_mid 0.100
_exptl_crystal_size_min 0.050
_refine_diff_density_max 2.064
_refine_diff_density_min -2.375
_refine_diff_density_rms 0.205
_refine_ls_abs_structure_details
;
 Flack x determined using 29137 quotients [(I+)-(I-)]/[(I+)+(I-)]
 (Parsons, Flack and Wagner, Acta Cryst. B69 (2013) 249-259).
;
_refine_ls_abs_structure_Flack -0.019(3)
_refine_ls_extinction_method none
_refine_ls_goodness_of_fit_ref 1.089
_refine_ls_hydrogen_treatment constr
_refine_ls_matrix_type full
_refine_ls_number_parameters 3311
_refine_ls_number_reflns 66751
_refine_ls_number_restraints 0
_refine_ls_restrained_S_all 1.089
_refine_ls_R_factor_all 0.0436
_refine_ls_R_factor_gt 0.0404
_refine_ls_shift/su_max 0.002
_refine_ls_shift/su_mean 0.000
_refine_ls_structure_factor_coef Fsqd
_refine_ls_weighting_details 'w=1/[\s^2^(Fo^2^)+(0.0496P)^2^+395.3805P] where P=(Fo^2^+2Fc^2^)/3'
_refine_ls_weighting_scheme calc
_refine_ls_wR_factor_gt 0.1063
_refine_ls_wR_factor_ref 0.1108
_reflns_Friedel_coverage 0.889
_reflns_Friedel_fraction_full 1.000
_reflns_Friedel_fraction_max 1.000
_reflns_number_gt 64133
_reflns_number_total 66751
_reflns_threshold_expression 'I > 2\s(I)'
_cod_data_source_file 1-d-wx7673.cif
_cod_data_source_block wx7673
_cod_depositor_comments
;
The following automatic conversions were performed:

data item '_atom_sites_solution_primary' value 'direct methods' was
changed to 'direct'.

Automatic conversion script
Id: cif_fix_values 6909 2019-04-08 15:41:33Z antanas 
;
_cod_database_code 4133368
_shelx_shelxl_version_number 2016/6
_shelx_space_group_comment
;
The symmetry employed for this shelxl refinement is uniquely defined
by the following loop, which should always be used as a source of
symmetry information in preference to the above space-group names.
They are only intended as comments.
;
_shelx_estimated_absorpt_t_min 0.772
_shelx_estimated_absorpt_t_max 0.876

loop_
_space_group_symop_operation_xyz
'x, y, z'
'-x, -y, z'
'-x+1/2, y+1/2, -z'
'x+1/2, -y+1/2, -z'

loop_
_atom_site_label
_atom_site_type_symbol
_atom_site_fract_x
_atom_site_fract_y
_atom_site_fract_z
_atom_site_U_iso_or_equiv
_atom_site_adp_type
_atom_site_occupancy
_atom_site_site_symmetry_order
_atom_site_calc_flag
_atom_site_refinement_flags_posn
_atom_site_refinement_flags_adp
_atom_site_refinement_flags_occupancy
_atom_site_disorder_assembly
_atom_site_disorder_group
Mo1 Mo 0.59991(3) -0.03050(2) 0.64558(6) 0.0193(2) Uani 1 1 d . . . . .
Mo2 Mo 0.60898(3) 0.04792(2) 0.81891(6) 0.0192(2) Uani 1 1 d . . . . .
Mo3 Mo 0.59077(3) -0.03292(2) 0.81003(6) 0.0201(2) Uani 1 1 d . . . . .
Mo4 Mo 0.60249(3) -0.11025(2) 0.81043(6) 0.0178(2) Uani 1 1 d . . . . .
Mo5 Mo 0.68027(3) -0.13227(2) 0.57044(5) 0.0176(2) Uani 1 1 d . . . . .
Mo6 Mo 0.64867(3) -0.18686(2) 0.65458(5) 0.0170(2) Uani 1 1 d . . . . .
Mo7 Mo 0.73006(3) -0.16971(2) 0.91495(5) 0.0164(2) Uani 1 1 d . . . . .
Mo8 Mo 0.71065(3) -0.24173(2) 0.83342(5) 0.01464(19) Uani 1 1 d . . . . .
Mo9 Mo 0.78619(3) -0.22643(2) 0.92189(5) 0.01461(19) Uani 1 1 d . . . . .
Mo10 Mo 0.71830(3) -0.24418(2) 0.66889(5) 0.0154(2) Uani 1 1 d . . . . .
Mo11 Mo 0.80887(3) -0.28463(2) 0.84557(5) 0.01467(19) Uani 1 1 d . . . . .
Mo12 Mo 0.87967(3) -0.23336(2) 0.92850(5) 0.0157(2) Uani 1 1 d . . . . .
Mo13 Mo 1.08855(3) 0.29853(2) 0.84729(5) 0.01399(19) Uani 1 1 d . . . . .
Mo14 Mo 0.80767(3) -0.28560(2) 0.68083(5) 0.0155(2) Uani 1 1 d . . . . .
Mo15 Mo 1.09136(3) 0.30513(2) 0.68256(5) 0.01514(19) Uani 1 1 d . . . . .
Mo16 Mo 1.03876(3) 0.26211(2) 0.59443(5) 0.01541(19) Uani 1 1 d . . . . .
Mo17 Mo 0.98095(3) 0.30268(2) 0.67753(5) 0.01437(19) Uani 1 1 d . . . . .
Mo18 Mo 0.95318(3) 0.23363(2) 0.58884(5) 0.0161(2) Uani 1 1 d . . . . .
Mo19 Mo 0.98316(3) 0.29841(2) 0.84264(5) 0.01425(19) Uani 1 1 d . . . . .
Mo20 Mo 0.95191(3) 0.23659(2) 0.93804(5) 0.0158(2) Uani 1 1 d . . . . .
Mo21 Mo 0.85992(3) 0.22498(2) 0.91825(5) 0.01512(19) Uani 1 1 d . . . . .
Mo22 Mo 0.90067(3) 0.17324(2) 1.00082(5) 0.0172(2) Uani 1 1 d . . . . .
Mo23 Mo 0.88143(3) 0.28156(2) 0.83452(5) 0.01482(19) Uani 1 1 d . . . . .
Mo24 Mo 0.88227(3) 0.27796(2) 0.66925(5) 0.01486(19) Uani 1 1 d . . . . .
Mo25 Mo 0.78971(3) 0.23940(2) 0.67070(5) 0.01440(19) Uani 1 1 d . . . . .
Mo26 Mo 0.70900(3) 0.19017(2) 0.67294(5) 0.0164(2) Uani 1 1 d . . . . .
Mo27 Mo 0.64738(3) 0.12177(2) 0.66875(6) 0.0172(2) Uani 1 1 d . . . . .
Mo29 Mo 0.64364(3) -0.18267(2) 0.81858(5) 0.0164(2) Uani 1 1 d . . . . .
Mo30 Mo 0.78470(3) 0.24001(2) 0.83461(5) 0.01459(19) Uani 1 1 d . . . . .
Mo31 Mo 0.80229(3) 0.17298(2) 0.58238(5) 0.0161(2) Uani 1 1 d . . . . .
Mo32 Mo 0.98862(3) 0.19329(2) 1.08725(5) 0.0182(2) Uani 1 1 d . . . . .
Mo33 Mo 0.71398(3) 0.18287(2) 0.83618(5) 0.01561(19) Uani 1 1 d . . . . .
Mo34 Mo 0.86725(3) 0.21644(2) 0.75015(5) 0.0210(2) Uani 1 1 d . . . . .
Mo35 Mo 0.60493(3) -0.10815(2) 0.64585(6) 0.0190(2) Uani 1 1 d . . . . .
Mo36 Mo 0.74729(3) -0.18221(2) 0.57316(5) 0.0178(2) Uani 1 1 d . . . . .
Mo37 Mo 0.87202(3) -0.23868(2) 0.59315(5) 0.0177(2) Uani 1 1 d . . . . .
Mo38 Mo 1.03648(3) 0.25108(2) 0.76206(5) 0.0212(2) Uani 1 1 d . . . . .
Mo39 Mo 1.08763(3) 0.18845(2) 1.07641(6) 0.0213(2) Uani 1 1 d . . . . .
Mo40 Mo 0.61544(3) 0.04783(2) 0.65427(6) 0.0187(2) Uani 1 1 d . . . . .
Mo41 Mo 0.79535(3) -0.22246(2) 0.75541(5) 0.0194(2) Uani 1 1 d . . . . .
Mo42 Mo 0.80513(3) 0.16737(2) 0.91237(5) 0.0176(2) Uani 1 1 d . . . . .
Mo43 Mo 0.68364(3) -0.06207(2) 0.56971(6) 0.0200(2) Uani 1 1 d . . . . .
Mo44 Mo 0.68493(3) -0.12831(2) 0.73704(6) 0.0201(2) Uani 1 1 d . . . . .
Mo45 Mo 0.70754(3) 0.05748(2) 0.90065(6) 0.0224(2) Uani 1 1 d . . . . .
Mo46 Mo 0.65533(3) 0.11722(2) 0.83192(6) 0.0182(2) Uani 1 1 d . . . . .
Mo47 Mo 0.78781(3) 0.10173(2) 0.49276(5) 0.0182(2) Uani 1 1 d . . . . .
Mo49 Mo 0.66996(3) 0.00053(3) 0.73070(6) 0.0249(2) Uani 1 1 d . . . . .
Mo50 Mo 0.70382(3) 0.06571(2) 0.57092(6) 0.0192(2) Uani 1 1 d . . . . .
Mo51 Mo 0.75048(3) 0.03580(2) 0.41487(6) 0.0216(2) Uani 1 1 d . . . . .
Mo52 Mo 0.86203(3) 0.15198(2) 0.42935(5) 0.0187(2) Uani 1 1 d . . . . .
Mo53 Mo 0.75030(4) -0.03923(2) 0.43192(6) 0.0278(3) Uani 1 1 d . . . . .
Mo54 Mo 0.65562(3) -0.00073(2) 0.89850(6) 0.0198(2) Uani 1 1 d . . . . .
Mo55 Mo 0.67339(3) -0.06970(2) 0.89922(6) 0.0198(2) Uani 1 1 d . . . . .
Mo56 Mo 0.73664(3) 0.12480(2) 0.74981(6) 0.0236(2) Uani 1 1 d . . . . .
Mo57 Mo 0.72394(3) 0.13409(2) 0.58416(5) 0.0173(2) Uani 1 1 d . . . . .
Mo58 Mo 0.95527(3) 0.17818(2) 0.45235(5) 0.0205(2) Uani 1 1 d . . . . .
Mo59 Mo 1.04562(3) 0.19713(2) 0.53313(6) 0.0219(2) Uani 1 1 d . . . . .
Mo60 Mo 0.75668(3) -0.11159(2) 0.48551(6) 0.0254(2) Uani 1 1 d . . . . .
Mo61 Mo 0.82291(4) -0.17090(3) 1.00042(10) 0.0456(4) Uani 1 1 d . . . . .
Mo62 Mo 0.85659(4) 0.10641(3) 0.98610(11) 0.0296(3) Uani 0.9 1 d . . P . .
Mo63 Mo 0.80537(5) 0.04310(4) 0.96073(12) 0.0346(4) Uani 0.9 1 d . . P . .
Mo64 Mo 0.73976(5) -0.01563(3) 0.96395(12) 0.0607(6) Uani 1 1 d . . . . .
Mo70 Mo 1.00285(8) 0.06896(5) 0.7779(2) 0.0789(12) Uani 0.7 1 d . . P A 1
Mo71 Mo 0.95912(10) 0.01042(6) 0.7709(3) 0.0871(18) Uani 0.55 1 d . . P B 2
Mo72 Mo 1.00843(14) 0.06750(12) 0.6144(3) 0.0444(11) Uani 0.35 1 d . . P A 1
Mo73 Mo 0.96970(16) 0.01315(17) 0.6107(4) 0.0458(19) Uani 0.25 1 d . . P B 2
M62 Mo 0.8477(5) 0.1075(3) 1.0223(8) 0.034(3) Uani 0.1 1 d . . P . .
M63 Mo 0.7968(5) 0.0460(4) 0.9935(10) 0.037(4) Uani 0.1 1 d . . P . .
M70 Mo 1.0123(3) 0.06378(13) 0.8261(6) 0.055(3) Uani 0.2 1 d . . P B 2
M70' Mo 1.0051(3) 0.0631(2) 0.8676(6) 0.052(2) Uiso 0.2 1 d . . P C 3
M71' Mo 0.9754(2) 0.01638(16) 0.8742(4) 0.0413(18) Uiso 0.25 1 d . . P C 3
M71 Mo 0.9696(2) 0.01497(14) 0.8443(5) 0.0352(16) Uani 0.2 1 d . . P A 1
M72' Mo 0.9999(3) 0.0681(2) 0.7082(5) 0.046(2) Uiso 0.2 1 d . . P D 3
M72 Mo 1.00098(13) 0.06283(10) 0.6599(6) 0.064(3) Uani 0.3 1 d . . P B 2
M73 Mo 0.96192(13) 0.01541(10) 0.6789(5) 0.078(3) Uani 0.4 1 d . . P A 1
M73' Mo 0.9683(3) 0.0083(2) 0.5804(5) 0.042(2) Uiso 0.2 1 d . . P D 3
M73" Mo 0.9594(4) 0.0097(2) 0.7093(5) 0.042(3) Uiso 0.2 1 d . . P D 3
Ce1 Ce 0.75584(2) -0.09887(2) 1.02753(4) 0.02213(15) Uani 1 1 d . . . . .
Ce2 Ce 0.84501(2) -0.17250(2) 0.46662(4) 0.03265(19) Uani 1 1 d . . . . .
O1 O 0.6228(2) 0.08741(18) 0.6672(5) 0.0215(18) Uani 1 1 d . . . . .
O2 O 0.6206(3) 0.14188(19) 0.6193(5) 0.028(2) Uani 1 1 d . . . . .
O3 O 0.6332(2) 0.13358(18) 0.7534(5) 0.0207(18) Uani 1 1 d . . . . .
O4 O 0.6917(2) 0.10105(18) 0.7458(4) 0.0195(17) Uani 1 1 d . . . . .
O5 O 0.6946(2) 0.14778(17) 0.6679(4) 0.0184(17) Uani 1 1 d . . . . .
O6 O 0.6965(3) 0.14977(19) 0.5274(5) 0.0244(19) Uani 1 1 d . . . . .
O7 O 0.6862(2) 0.10467(18) 0.6099(5) 0.0200(18) Uani 1 1 d . . . . .
O8 O 0.7748(2) 0.13763(17) 0.5443(4) 0.0201(18) Uani 1 1 d . . . . .
O9 O 0.7357(3) 0.09892(18) 0.5351(4) 0.0217(18) Uani 1 1 d . . . . .
O10 O 0.7549(2) 0.11712(18) 0.6709(4) 0.0197(18) Uani 1 1 d . . . . .
O11 O 0.7462(2) 0.17121(18) 0.6130(4) 0.0185(17) Uani 1 1 d . . . . .
O12 O 0.7666(3) 0.1083(2) 0.8011(5) 0.027(2) Uani 1 1 d . . . . .
O13 O 0.7004(2) 0.14245(17) 0.8196(4) 0.0183(17) Uani 1 1 d . . . . .
O14 O 0.6874(2) 0.19358(17) 0.7564(4) 0.0176(17) Uani 1 1 d . . . . .
O15 O 0.7509(2) 0.16500(17) 0.7522(4) 0.0199(17) Uani 1 1 d . . . . .
O16 O 0.6754(2) 0.20260(19) 0.6221(4) 0.0219(19) Uani 1 1 d . . . . .
O17 O 0.6802(2) 0.19075(19) 0.8919(5) 0.0233(19) Uani 1 1 d . . . . .
O18 O 0.7424(2) 0.21724(17) 0.8304(4) 0.0168(17) Uani 1 1 d . . . . .
O19 O 0.7431(2) 0.21952(17) 0.6785(4) 0.0180(17) Uani 1 1 d . . . . .
O21 O 0.7698(2) 0.1920(2) 0.4915(4) 0.0224(19) Uani 1 1 d . . . . .
O22 O 0.8052(2) 0.21028(17) 0.6072(4) 0.0177(17) Uani 1 1 d . . . . .
O23 O 0.8196(2) 0.15700(18) 0.6508(5) 0.0210(18) Uani 1 1 d . . . . .
O24 O 0.8381(2) 0.16794(19) 0.5234(5) 0.0229(19) Uani 1 1 d . . . . .
O26 O 0.8995(3) 0.17850(18) 0.4449(4) 0.0225(19) Uani 1 1 d . . . . .
O27 O 0.8294(3) 0.1715(2) 0.3892(6) 0.034(2) Uani 1 1 d . . . . .
O28 O 0.8825(3) 0.1318(2) 0.3697(4) 0.026(2) Uani 1 1 d . . . . .
O29 O 0.7785(2) 0.26632(18) 0.6211(5) 0.0219(19) Uani 1 1 d . . . . .
O30 O 0.7789(2) 0.25807(15) 0.7539(4) 0.0150(16) Uani 1 1 d . . . . .
O31 O 0.7540(3) 0.16798(18) 0.8953(4) 0.0209(18) Uani 1 1 d . . . . .
O32 O 0.7705(2) 0.26467(19) 0.8891(5) 0.0237(19) Uani 1 1 d . . . . .
O33 O 0.7851(3) 0.1893(2) 1.0147(5) 0.030(2) Uani 1 1 d . . . . .
O34 O 0.8089(2) 0.21050(17) 0.8897(4) 0.0181(17) Uani 1 1 d . . . . .
O35 O 0.8133(2) 0.20954(17) 0.7510(4) 0.0160(16) Uani 1 1 d . . . . .
O36 O 0.8452(2) 0.24647(17) 0.6836(4) 0.0177(17) Uani 1 1 d . . . . .
O37 O 0.8220(3) 0.1564(2) 0.8392(5) 0.027(2) Uani 1 1 d . . . . .
O38 O 0.8852(3) 0.19310(19) 0.6961(5) 0.0235(19) Uani 1 1 d . . . . .
O39 O 0.8794(2) 0.20178(17) 0.8282(4) 0.0177(17) Uani 1 1 d . . . . .
O40 O 0.8421(2) 0.24915(17) 0.8371(4) 0.0152(16) Uani 1 1 d . . . . .
O41 O 0.9093(2) 0.25214(19) 0.6099(4) 0.0207(18) Uani 1 1 d . . . . .
O42 O 0.8574(2) 0.29771(18) 0.6171(4) 0.0190(17) Uani 1 1 d . . . . .
O43 O 0.9289(2) 0.29755(17) 0.6788(4) 0.0173(17) Uani 1 1 d . . . . .
O44 O 0.8656(2) 0.29415(17) 0.7521(4) 0.0169(17) Uani 1 1 d . . . . .
O45 O 0.9037(2) 0.24788(17) 0.7527(4) 0.0168(17) Uani 1 1 d . . . . .
O46 O 0.9294(2) 0.29752(18) 0.8336(5) 0.0194(18) Uani 1 1 d . . . . .
O47 O 0.9018(2) 0.25088(18) 0.8923(4) 0.0176(17) Uani 1 1 d . . . . .
O48 O 0.8582(2) 0.30293(19) 0.8865(5) 0.0233(19) Uani 1 1 d . . . . .
O49 O 0.8402(2) 0.24581(19) 0.9753(5) 0.0218(19) Uani 1 1 d . . . . .
O50 O 0.8537(2) 0.18532(17) 0.9500(4) 0.0196(18) Uani 1 1 d . . . . .
O51 O 0.8125(3) 0.1385(2) 0.9656(5) 0.029(2) Uani 1 1 d . . . . .
O52 O 0.8183(4) 0.0822(2) 0.9585(8) 0.059(4) Uani 1 1 d . . . . .
O53 O 0.8794(3) 0.1118(2) 0.9135(6) 0.046(3) Uani 1 1 d . . . . .
O55 O 0.8772(3) 0.14212(19) 1.0302(5) 0.026(2) Uani 1 1 d . . . . .
O56 O 0.8633(3) 0.19503(19) 1.0805(5) 0.0250(19) Uani 1 1 d . . . . .
O57 O 0.9365(2) 0.18026(19) 1.0599(5) 0.0230(19) Uani 1 1 d . . . . .
O58 O 0.9251(3) 0.16017(19) 0.9365(4) 0.025(2) Uani 1 1 d . . . . .
O59 O 0.9053(2) 0.21447(18) 0.9704(4) 0.0179(17) Uani 1 1 d . . . . .
O60 O 0.9633(3) 0.21184(18) 0.8809(5) 0.0243(19) Uani 1 1 d . . . . .
O61 O 0.9622(3) 0.1479(2) 0.4098(5) 0.034(2) Uani 1 1 d . . . . .
O62 O 0.9633(3) 0.2041(2) 0.3970(5) 0.037(2) Uani 1 1 d . . . . .
O63 O 0.9412(3) 0.1532(2) 0.5454(5) 0.028(2) Uani 1 1 d . . . . .
O64 O 0.9467(2) 0.2644(2) 0.4979(4) 0.0225(19) Uani 1 1 d . . . . .
O65 O 0.9408(3) 0.20936(19) 0.5284(5) 0.025(2) Uani 1 1 d . . . . .
O66 O 0.9604(3) 0.21423(19) 0.6578(5) 0.0250(19) Uani 1 1 d . . . . .
O67 O 0.9846(2) 0.26862(18) 0.6204(4) 0.0162(17) Uani 1 1 d . . . . .
O68 O 0.9866(2) 0.3300(2) 0.6255(4) 0.0228(19) Uani 1 1 d . . . . .
O69 O 0.9844(2) 0.26422(16) 0.7602(4) 0.0154(16) Uani 1 1 d . . . . .
O70 O 0.9864(2) 0.31885(16) 0.7600(4) 0.0166(16) Uani 1 1 d . . . . .
O71 O 0.9269(3) 0.2703(2) 1.0120(5) 0.027(2) Uani 1 1 d . . . . .
O72 O 0.9760(2) 0.22570(19) 1.0088(4) 0.0219(18) Uani 1 1 d . . . . .
O73 O 0.9772(2) 0.26717(18) 0.9060(4) 0.0195(18) Uani 1 1 d . . . . .
O74 O 0.9911(2) 0.32523(18) 0.8952(5) 0.0222(19) Uani 1 1 d . . . . .
O75 O 0.9994(3) 0.1725(2) 0.9899(4) 0.0243(19) Uani 1 1 d . . . . .
O76 O 0.9969(3) 0.1630(2) 1.1303(5) 0.028(2) Uani 1 1 d . . . . .
O77 O 0.9729(2) 0.2166(2) 1.1457(5) 0.027(2) Uani 1 1 d . . . . .
O78 O 1.0084(2) 0.23120(18) 0.5558(4) 0.0189(18) Uani 1 1 d . . . . .
O79 O 1.0374(2) 0.28596(19) 0.5337(4) 0.0203(17) Uani 1 1 d . . . . .
O80 O 1.0038(2) 0.17851(18) 0.4970(5) 0.0233(19) Uani 1 1 d . . . . .
O81 O 1.0439(3) 0.2202(2) 0.4309(5) 0.029(2) Uani 1 1 d . . . . .
O82 O 1.0740(2) 0.23314(19) 0.5560(4) 0.0193(18) Uani 1 1 d . . . . .
O83 O 1.0450(3) 0.1827(2) 0.6087(5) 0.032(2) Uani 1 1 d . . . . .
O84 O 1.0919(2) 0.27250(18) 0.6212(4) 0.0181(17) Uani 1 1 d . . . . .
O85 O 1.0840(2) 0.3334(2) 0.6345(5) 0.024(2) Uani 1 1 d . . . . .
O86 O 1.0367(2) 0.29012(16) 0.6765(4) 0.0165(16) Uani 1 1 d . . . . .
O87 O 1.0387(2) 0.23512(17) 0.6841(4) 0.0183(17) Uani 1 1 d . . . . .
O88 O 0.8562(2) -0.30290(17) 0.6882(4) 0.0194(18) Uani 1 1 d . . . . .
O89 O 1.0890(2) 0.26593(16) 0.7619(4) 0.0143(16) Uani 1 1 d . . . . .
O90 O 1.0368(3) 0.22362(19) 0.8149(4) 0.0225(18) Uani 1 1 d . . . . .
O91 O 1.0844(2) 0.32022(16) 0.7667(4) 0.0164(17) Uani 1 1 d . . . . .
O92 O 1.0355(2) 0.28466(16) 0.8295(4) 0.0176(17) Uani 1 1 d . . . . .
O93 O 1.0772(2) 0.32405(19) 0.9015(5) 0.0228(19) Uani 1 1 d . . . . .
O94 O 0.9061(2) -0.26540(17) 0.9061(4) 0.0174(17) Uani 1 1 d . . . . .
O95 O 0.8574(2) -0.29904(17) 0.8432(4) 0.0184(17) Uani 1 1 d . . . . .
O96 O 1.0386(2) 0.20610(17) 1.0769(4) 0.0206(17) Uani 1 1 d . . . . .
O97 O 1.0602(3) 0.1619(2) 1.0002(5) 0.031(2) Uani 1 1 d . . . . .
O98 O 1.1126(3) 0.2134(2) 1.1180(5) 0.032(2) Uani 1 1 d . . . . .
O99 O 1.0798(3) 0.1636(2) 1.1342(5) 0.026(2) Uani 1 1 d . . . . .
O100 O 0.9080(3) -0.2153(2) 0.9848(5) 0.030(2) Uani 1 1 d . . . . .
O101 O 0.8812(2) -0.2214(2) 0.6636(5) 0.026(2) Uani 1 1 d . . . . .
O102 O 0.9151(3) -0.1814(2) 0.4974(5) 0.035(2) Uani 1 1 d . . . . .
O103 O 0.8670(3) -0.2686(2) 0.5046(5) 0.030(2) Uani 1 1 d . . . . .
O104 O 0.8536(3) -0.2135(2) 0.5395(5) 0.029(2) Uani 1 1 d . . . . .
O105 O 0.8307(2) -0.25994(19) 0.6172(4) 0.0203(18) Uani 1 1 d . . . . .
O106 O 0.7831(2) -0.3075(2) 0.6322(4) 0.0221(19) Uani 1 1 d . . . . .
O107 O 0.7926(2) -0.29993(17) 0.7653(4) 0.0173(17) Uani 1 1 d . . . . .
O108 O 0.7870(2) -0.30479(18) 0.9021(5) 0.0225(19) Uani 1 1 d . . . . .
O109 O 0.7715(2) -0.25362(17) 0.6936(4) 0.0183(17) Uani 1 1 d . . . . .
O110 O 0.8307(2) -0.25342(17) 0.7609(4) 0.0180(17) Uani 1 1 d . . . . .
O111 O 0.8285(2) -0.25279(17) 0.8985(4) 0.0176(17) Uani 1 1 d . . . . .
O112 O 0.8408(3) -0.1595(2) 0.9096(5) 0.033(2) Uani 1 1 d . . . . .
O113 O 0.8332(2) -0.21268(17) 0.9653(4) 0.0171(17) Uani 1 1 d . . . . .
O114 O 0.8702(3) -0.1693(2) 1.0335(5) 0.033(2) Uani 1 1 d . . . . .
O115 O 0.8844(2) -0.21415(19) 0.8577(5) 0.0233(19) Uani 1 1 d . . . . .
O116 O 0.8670(3) -0.2628(2) 1.0190(5) 0.030(2) Uani 1 1 d . . . . .
O117 O 0.8031(3) -0.1390(2) 1.0159(6) 0.031(2) Uani 1 1 d . . . . .
O118 O 0.8045(3) -0.1883(2) 1.0851(5) 0.034(2) Uani 1 1 d . . . . .
O119 O 0.7762(2) -0.18808(17) 0.9588(4) 0.0177(17) Uani 1 1 d . . . . .
O120 O 0.7679(2) -0.24754(18) 0.9813(4) 0.0201(18) Uani 1 1 d . . . . .
O121 O 0.7838(3) -0.1851(2) 0.5166(5) 0.029(2) Uani 1 1 d . . . . .
O122 O 0.7989(3) -0.1298(2) 0.4793(6) 0.037(3) Uani 1 1 d . . . . .
O123 O 0.7702(3) -0.07470(19) 0.4736(5) 0.029(2) Uani 1 1 d . . . . .
O124 O 0.7342(3) -0.1184(2) 0.4106(5) 0.037(2) Uani 1 1 d . . . . .
O125 O 0.7760(3) -0.1030(2) 0.5931(5) 0.038(3) Uani 1 1 d . . . . .
O126 O 0.7301(2) -0.14404(17) 0.5330(4) 0.0183(17) Uani 1 1 d . . . . .
O127 O 0.7057(3) -0.09850(18) 0.5318(5) 0.0228(19) Uani 1 1 d . . . . .
O128 O 0.7673(3) -0.16584(19) 0.6396(5) 0.028(2) Uani 1 1 d . . . . .
O129 O 0.7100(3) -0.1976(2) 0.4884(5) 0.029(2) Uani 1 1 d . . . . .
O130 O 0.6918(2) -0.17148(17) 0.6024(5) 0.0212(18) Uani 1 1 d . . . . .
O131 O 0.7416(2) -0.21792(18) 0.6039(4) 0.0206(18) Uani 1 1 d . . . . .
O132 O 0.8145(2) -0.20085(19) 0.6992(5) 0.0234(19) Uani 1 1 d . . . . .
O133 O 0.8051(2) -0.20528(16) 0.8309(4) 0.0152(16) Uani 1 1 d . . . . .
O134 O 0.7405(2) -0.21380(16) 0.7517(4) 0.0155(16) Uani 1 1 d . . . . .
O135 O 0.7082(2) -0.27179(17) 0.6214(4) 0.0205(18) Uani 1 1 d . . . . .
O136 O 0.6752(2) -0.22071(18) 0.6635(4) 0.0195(18) Uani 1 1 d . . . . .
O137 O 0.7686(2) -0.25236(17) 0.8420(4) 0.0171(17) Uani 1 1 d . . . . .
O138 O 0.7348(2) -0.21290(18) 0.8903(4) 0.0202(18) Uani 1 1 d . . . . .
O139 O 0.6956(2) -0.26596(18) 0.8875(5) 0.0214(18) Uani 1 1 d . . . . .
O141 O 0.7554(2) -0.15769(19) 0.8493(5) 0.027(2) Uani 1 1 d . . . . .
O142 O 0.7305(2) -0.14212(19) 0.9712(5) 0.0233(19) Uani 1 1 d . . . . .
O143 O 0.7806(4) -0.0974(3) 0.9098(6) 0.053(3) Uani 1 1 d . . . . .
O144 O 0.7564(3) -0.0472(2) 0.9919(7) 0.048(3) Uani 1 1 d . . . . .
O145 O 0.6813(2) -0.16944(17) 0.8831(4) 0.0192(18) Uani 1 1 d . . . . .
O146 O 0.6999(3) -0.1925(2) 1.0034(5) 0.026(2) Uani 1 1 d . . . . .
O147 O 0.6690(2) -0.21826(17) 0.8233(4) 0.0180(17) Uani 1 1 d . . . . .
O148 O 0.7039(2) -0.26032(16) 0.7527(4) 0.0186(17) Uani 1 1 d . . . . .
O149 O 0.6890(2) -0.16929(16) 0.7389(4) 0.0168(17) Uani 1 1 d . . . . .
O150 O 0.6061(2) -0.18682(19) 0.8670(4) 0.0214(18) Uani 1 1 d . . . . .
O151 O 0.7152(2) -0.11752(18) 0.7963(5) 0.0220(19) Uani 1 1 d . . . . .
O152 O 0.6391(2) -0.14178(17) 0.7959(5) 0.0198(18) Uani 1 1 d . . . . .
O153 O 0.6217(2) -0.19053(17) 0.7335(5) 0.0200(18) Uani 1 1 d . . . . .
O154 O 0.7104(2) -0.12177(17) 0.6632(4) 0.0191(17) Uani 1 1 d . . . . .
O155 O 0.6945(3) -0.1153(3) 1.0804(6) 0.049(3) Uani 1 1 d . . . . .
O156 O 0.7041(3) -0.08695(19) 0.9521(5) 0.031(2) Uani 1 1 d . . . . .
O157 O 0.6427(2) -0.14293(17) 0.6485(4) 0.0183(17) Uani 1 1 d . . . . .
O158 O 0.6155(3) -0.19452(19) 0.5972(5) 0.028(2) Uani 1 1 d . . . . .
O159 O 0.6515(3) -0.14251(19) 0.5090(5) 0.026(2) Uani 1 1 d . . . . .
O160 O 0.5758(3) -0.12156(19) 0.5899(5) 0.027(2) Uani 1 1 d . . . . .
O161 O 0.7749(4) 0.0108(2) 0.9850(7) 0.051(3) Uani 1 1 d . . . . .
O162 O 0.7585(3) -0.0195(2) 0.8763(7) 0.048(3) Uani 1 1 d . . . . .
O163 O 0.7137(4) -0.0084(3) 1.0571(6) 0.053(3) Uani 1 1 d . . . . .
O164 O 0.7469(3) 0.0620(2) 0.9515(6) 0.035(2) Uani 1 1 d . . . . .
O165 O 0.7028(3) 0.01667(18) 0.9320(5) 0.026(2) Uani 1 1 d . . . . .
O166 O 0.6887(2) -0.03104(18) 0.9369(5) 0.0221(19) Uani 1 1 d . . . . .
O167 O 0.6987(3) -0.06555(19) 0.8271(5) 0.026(2) Uani 1 1 d . . . . .
O168 O 0.6333(3) -0.0683(2) 0.9878(5) 0.034(2) Uani 1 1 d . . . . .
O169 O 0.6394(3) -0.09725(18) 0.8758(5) 0.0229(19) Uani 1 1 d . . . . .
O170 O 0.5693(3) -0.12544(19) 0.8581(5) 0.027(2) Uani 1 1 d . . . . .
O171 O 0.6482(2) -0.09771(18) 0.7326(4) 0.0205(18) Uani 1 1 d . . . . .
O172 O 0.5807(2) -0.11845(18) 0.7251(5) 0.024(2) Uani 1 1 d . . . . .
O173 O 0.6498(2) -0.09780(17) 0.5939(4) 0.0196(18) Uani 1 1 d . . . . .
O174 O 0.7064(3) -0.06244(18) 0.6435(4) 0.0225(19) Uani 1 1 d . . . . .
O175 O 0.5915(2) -0.07028(18) 0.6479(5) 0.0231(19) Uani 1 1 d . . . . .
O176 O 0.6454(3) -0.0662(2) 0.4770(5) 0.032(2) Uani 1 1 d . . . . .
O177 O 0.7175(4) -0.0547(2) 0.3842(5) 0.038(3) Uani 1 1 d . . . . .
O178 O 0.7884(4) -0.0350(2) 0.3810(6) 0.044(3) Uani 1 1 d . . . . .
O179 O 0.7139(3) -0.04217(18) 0.5187(5) 0.031(2) Uani 1 1 d . . . . .
O180 O 0.6440(2) -0.03838(18) 0.5904(5) 0.0232(19) Uani 1 1 d . . . . .
O181 O 0.5868(2) -0.07203(18) 0.8038(5) 0.0235(19) Uani 1 1 d . . . . .
O182 O 0.6346(2) -0.03778(18) 0.8700(5) 0.0228(19) Uani 1 1 d . . . . .
O183 O 0.6255(3) 0.0031(2) 0.9618(5) 0.030(2) Uani 1 1 d . . . . .
O184 O 0.6911(2) -0.00432(17) 0.8084(4) 0.0198(18) Uani 1 1 d . . . . .
O185 O 0.6186(2) 0.00530(17) 0.8184(5) 0.0202(18) Uani 1 1 d . . . . .
O186 O 0.6430(2) -0.03598(17) 0.7304(5) 0.0198(18) Uani 1 1 d . . . . .
O187 O 0.5544(3) -0.0245(2) 0.8597(5) 0.029(2) Uani 1 1 d . . . . .
O188 O 0.5715(2) -0.02522(18) 0.7257(5) 0.024(2) Uani 1 1 d . . . . .
O189 O 0.6259(2) 0.00667(17) 0.6646(5) 0.0207(18) Uani 1 1 d . . . . .
O190 O 0.5682(3) -0.01871(19) 0.5909(6) 0.032(2) Uani 1 1 d . . . . .
O191 O 0.7317(3) -0.00134(19) 0.4291(5) 0.025(2) Uani 1 1 d . . . . .
O192 O 0.7885(3) -0.0221(2) 0.5109(6) 0.037(2) Uani 1 1 d . . . . .
O193 O 0.7061(2) -0.0022(2) 0.6775(5) 0.025(2) Uani 1 1 d . . . . .
O194 O 0.6540(3) 0.04035(18) 0.8755(4) 0.0215(18) Uani 1 1 d . . . . .
O195 O 0.7264(3) 0.05079(19) 0.8263(5) 0.027(2) Uani 1 1 d . . . . .
O196 O 0.6882(3) 0.09354(18) 0.8857(5) 0.024(2) Uani 1 1 d . . . . .
O197 O 0.6229(2) 0.08549(18) 0.8206(4) 0.0213(18) Uani 1 1 d . . . . .
O198 O 0.5716(3) 0.04705(19) 0.8698(5) 0.030(2) Uani 1 1 d . . . . .
O199 O 0.6589(2) 0.04092(18) 0.7371(4) 0.0194(18) Uani 1 1 d . . . . .
O200 O 0.5863(2) 0.04700(18) 0.7362(5) 0.0221(18) Uani 1 1 d . . . . .
O201 O 0.5803(3) 0.0465(2) 0.6010(5) 0.031(2) Uani 1 1 d . . . . .
O202 O 0.6594(3) 0.04931(18) 0.5956(5) 0.024(2) Uani 1 1 d . . . . .
O203 O 0.7140(3) 0.0499(2) 0.3724(6) 0.041(3) Uani 1 1 d . . . . .
O204 O 0.6625(3) 0.0838(2) 0.4884(5) 0.034(2) Uani 1 1 d . . . . .
O205 O 0.7323(3) 0.05764(19) 0.6360(5) 0.027(2) Uani 1 1 d . . . . .
O206 O 0.7222(3) 0.0448(2) 0.5080(5) 0.032(2) Uani 1 1 d . . . . .
O207 O 0.7950(3) 0.0244(2) 0.4903(6) 0.034(2) Uani 1 1 d . . . . .
O208 O 0.7840(4) 0.0288(2) 0.3553(6) 0.041(3) Uani 1 1 d . . . . .
O209 O 0.8114(3) 0.0850(2) 0.5536(5) 0.030(2) Uani 1 1 d . . . . .
O210 O 0.8244(3) 0.12073(19) 0.4512(5) 0.0235(19) Uani 1 1 d . . . . .
O211 O 0.7509(3) 0.1296(2) 0.4155(5) 0.031(2) Uani 1 1 d . . . . .
O212 O 0.6332(3) 0.13706(19) 0.8889(5) 0.028(2) Uani 1 1 d . . . . .
O213 O 0.8786(4) -0.1269(3) 0.4577(13) 0.106(8) Uani 1 1 d . . . . .
O214 O 0.8086(5) -0.1608(4) 0.3608(8) 0.074(5) Uani 1 1 d . . . . .
O215 O 0.8836(5) -0.1837(5) 0.3653(8) 0.086(6) Uani 1 1 d . . . . .
O216 O 0.8173(4) -0.2189(3) 0.4074(8) 0.066(4) Uani 1 1 d . . . . .
O217 O 0.8472(4) -0.1545(3) 0.5838(7) 0.060(4) Uani 1 1 d . . . . .
O218 O 0.7702(4) -0.1205(3) 1.1379(6) 0.057(4) Uani 1 1 d . . . . .
O219 O 0.7389(7) -0.0648(4) 1.1169(10) 0.105(7) Uani 1 1 d . . . . .
O220 O 0.8209(3) -0.0810(2) 1.0443(8) 0.055(4) Uani 1 1 d . . . . .
O221 O 0.7898(5) 0.0545(3) 1.0659(8) 0.066(4) Uani 1 1 d . . . . .
O222 O 0.6745(4) 0.0647(2) 0.9966(6) 0.043(3) Uani 1 1 d . . . . .
O223 O 0.8470(4) 0.0309(3) 0.9904(11) 0.087(7) Uani 1 1 d . . . . .
O224 O 0.8079(4) 0.0375(3) 0.8803(8) 0.061(4) Uani 1 1 d . . . . .
O225 O 0.8855(3) 0.0842(2) 1.0297(8) 0.060(4) Uani 1 1 d . . . . .
O226 O 0.8231(3) 0.1091(3) 1.0812(7) 0.053(3) Uani 1 1 d . . . . .
O227 O 0.7746(3) 0.07405(18) 0.4370(4) 0.0218(18) Uani 1 1 d . . . . .
O228 O 0.0133(4) 0.2742(3) 0.1984(6) 0.056(3) Uani 1 1 d . . . . .
H228 H 0.035514 0.280286 0.200857 0.084 Uiso 1 1 calc R U . . .
O229 O -0.0306(4) 0.2802(3) 0.1239(8) 0.066(4) Uani 1 1 d . . . . .
O250 O 0.9216(18) -0.0375(13) 0.501(3) 0.083(17) Uiso 0.3 1 d . . P . .
O254 O 0.9832(7) 0.1020(5) 0.7645(12) 0.045(6) Uiso 0.5 1 d . . P D 3
O255 O 0.9646(7) 0.0532(5) 0.6920(12) 0.047(6) Uiso 0.5 1 d . . P A 1
O256 O 0.9621(8) 0.0542(6) 0.8302(13) 0.052(6) Uiso 0.5 1 d . . P A 1
O257 O 1.0344(6) 0.0684(5) 0.6971(11) 0.064(5) Uiso 0.7 1 d . . P A 1
O258 O 1.0374(8) 0.0727(5) 0.8321(12) 0.046(6) Uiso 0.5 1 d . . P A 1
O259 O 0.9338(8) 0.0032(6) 0.6989(13) 0.050(6) Uiso 0.5 1 d . . P B 2
O260 O 1.0084(12) 0.0211(9) 0.804(2) 0.088(11) Uiso 0.5 1 d . . P B 2
O261 O 1.0071(9) 0.0229(7) 0.6208(16) 0.065(8) Uiso 0.5 1 d . . P A 1
O262 O 1.0368(13) 0.0653(9) 0.585(2) 0.104(13) Uiso 0.5 1 d . . P A 1
O263 O 0.9877(9) 0.1002(7) 0.6159(15) 0.066(8) Uiso 0.5 1 d . . P A 1
O264 O 0.9256(11) 0.0062(8) 0.830(2) 0.086(10) Uiso 0.5 1 d . . P B 2
O265 O 0.9634(12) 0.0553(9) 0.554(2) 0.100(12) Uiso 0.5 1 d . . P A 1
O266 O 0.9330(10) 0.0070(7) 0.7702(16) 0.064(8) Uiso 0.5 1 d . . P A 1
O267 O 0.9294(13) 0.0053(10) 0.638(2) 0.103(13) Uiso 0.5 1 d . . P D 3
O268 O 0.9301(12) 0.0011(9) 0.564(2) 0.094(11) Uiso 0.5 1 d . . P B 2
O270 O 1.0088(10) 0.0238(7) 0.7643(19) 0.071(9) Uiso 0.5 1 d . . P A 1
O271 O 0.9645(10) 0.0507(7) 0.7607(18) 0.081(9) Uiso 0.5 1 d . . P B 2
O272 O 0.9619(13) 0.0490(9) 0.628(2) 0.099(12) Uiso 0.5 1 d . . P B 2
O273 O 1.0032(11) 0.0182(8) 0.852(2) 0.084(10) Uiso 0.5 1 d . . P E 4
O274 O 1.0025(12) 0.0243(9) 0.923(2) 0.075(11) Uiso 0.4 1 d . . P A 1
O275 O 0.9299(18) 0.0086(13) 0.895(3) 0.080(16) Uiso 0.3 1 d . . P A 1
O276 O 1.042(2) 0.0629(15) 0.891(3) 0.10(2) Uiso 0.3 1 d . . P B 2
O277 O 1.0057(9) 0.0175(7) 0.6751(17) 0.070(8) Uiso 0.5 1 d . . P B 2
O300 O 0.3557(6) 0.0324(4) 0.0901(10) 0.092(6) Uiso 1 1 d . . . . .
O301 O 0.3475(7) 0.0080(5) 0.4286(13) 0.045(6) Uiso 0.5 1 d . . P F 1
O302 O 0.4318(5) 0.0671(4) 0.4860(8) 0.072(4) Uiso 1 1 d . . . . .
O303 O 0.5484(5) 0.1076(3) 0.7193(8) 0.070(4) Uiso 1 1 d . . . . .
O304 O 0.4856(6) 0.1604(4) 0.5511(10) 0.096(6) Uiso 1 1 d . . . . .
O305 O 0.5436(5) 0.1644(3) 0.7248(8) 0.068(4) Uiso 1 1 d . . . . .
O306 O 0.5961(4) 0.1891(3) 0.8048(8) 0.065(4) Uiso 1 1 d . . . . .
O307 O 0.6786(8) 0.2618(6) 0.7633(15) 0.092(8) Uiso 0.7 1 d . . P G 1
O308 O 0.6989(9) 0.2749(7) 0.7253(16) 0.070(8) Uiso 0.5 1 d . . P H 2
O309 O 0.6220(9) 0.2399(7) 0.7346(17) 0.114(10) Uiso 0.7 1 d . . P . .
O310 O 0.7139(4) 0.1305(3) 0.9911(7) 0.060(4) Uiso 1 1 d . . . . .
O311 O 0.7785(3) 0.7402(2) 0.4977(5) 0.036(2) Uiso 1 1 d . . . . .
O312 O 0.7964(7) 0.3240(5) 0.7559(13) 0.076(6) Uiso 0.7 1 d . . P . .
O313 O 0.9184(4) 0.3275(3) 0.9765(8) 0.064(4) Uiso 1 1 d . . . . .
O314 O 0.9029(5) 0.3534(4) 0.7562(9) 0.080(5) Uiso 1 1 d . . . . .
O315 O 0.9043(4) 0.3597(3) 0.6200(7) 0.055(3) Uiso 1 1 d . . . . .
O316 O 0.9575(6) 0.3794(4) 0.9501(10) 0.096(6) Uiso 1 1 d . . . . .
O317 O 0.9238(3) 0.3196(2) 0.5217(6) 0.040(3) Uiso 1 1 d . . . . .
O318 O 0.8866(3) 0.2378(2) 0.4244(5) 0.035(2) Uiso 1 1 d . . . . .
O320 O 0.8682(7) 0.1097(5) 0.1844(12) 0.041(5) Uiso 0.5 1 d . . P . .
O321 O 0.8609(7) 0.1650(5) 0.1952(11) 0.039(5) Uiso 0.5 1 d . . P . .
O322 O 0.8913(3) 0.12774(19) 0.5088(4) 0.0238(19) Uiso 1 1 d . . . . .
O323 O 0.9989(3) 0.1716(2) 0.7252(5) 0.033(2) Uiso 1 1 d . . . . .
O324 O 0.9110(3) 0.1451(2) 0.7998(6) 0.041(3) Uiso 1 1 d . . . . .
O325 O 0.8975(4) 0.2414(3) 0.1346(7) 0.052(3) Uiso 1 1 d . . . . .
O326 O 0.0006(3) 0.2670(2) 0.4018(5) 0.038(2) Uiso 1 1 d . . . . .
O327 O 0.6731(5) 0.1288(4) 0.3992(9) 0.077(5) Uiso 1 1 d . . . . .
O328 O 0.4890(5) 0.0756(4) 0.7410(9) 0.075(4) Uiso 1 1 d . . . . .
O329 O 0.3581(3) 0.1383(2) 0.9874(6) 0.040(3) Uiso 1 1 d . . . . .
O330 O 0.4423(4) 0.0739(3) 0.9778(7) 0.061(4) Uiso 1 1 d . . . . .
O331 O 0.4671(4) 0.1663(3) 0.6904(8) 0.065(4) Uiso 1 1 d . . . . .
O332 O 0.3426(4) 0.1048(3) 0.3816(6) 0.049(3) Uiso 1 1 d . . . . .
O333 O 0.4606(4) 0.2232(3) 0.7135(7) 0.055(3) Uiso 1 1 d . . . . .
O334 O 0.2283(5) 0.0648(4) 0.7707(10) 0.088(5) Uiso 1 1 d . . . . .
O335 O 0.2124(5) 0.0470(3) 0.6437(8) 0.068(4) Uiso 1 1 d . . . . .
O336 O 0.1506(5) 0.0706(3) 0.4780(8) 0.070(4) Uiso 1 1 d . . . . .
O337 O 0.2701(5) 0.1734(4) 0.3681(8) 0.074(4) Uiso 1 1 d . . . . .
O338 O 0.2715(4) 0.1734(3) 0.1212(7) 0.057(3) Uiso 1 1 d . . . . .
O339 O 0.3979(5) 0.2591(3) 0.7137(8) 0.071(4) Uiso 1 1 d . . . . .
O340 O 0.1450(7) 0.1855(6) 0.2362(14) 0.053(6) Uiso 0.5 1 d . . P . .
O341 O 0.1114(5) 0.1094(4) 0.0083(9) 0.077(5) Uiso 1 1 d . . . . .
O342 O 0.3261(3) 0.2467(2) 0.4993(5) 0.037(2) Uiso 1 1 d . . . . .
O343 O 0.1844(3) 0.2451(2) 0.1073(5) 0.033(2) Uiso 1 1 d . . . . .
O344 O 0.1303(3) 0.3194(3) 0.0064(6) 0.044(3) Uiso 1 1 d . . . . .
O345 O 0.1974(7) 0.1369(6) 0.7486(14) 0.052(6) Uiso 0.5 1 d . . P . .
O346 O 0.0859(7) 0.1109(5) 0.5799(13) 0.049(6) Uiso 0.5 1 d . . P . .
O347 O 0.2991(3) 0.3191(3) 0.7371(6) 0.046(3) Uiso 1 1 d . . . . .
O349 O 0.8951(7) -0.2541(5) 0.3917(12) 0.046(6) Uiso 0.5 1 d . . P . .
O350 O 0.0559(4) 0.3087(3) 0.3954(8) 0.065(4) Uiso 1 1 d . . . . .
O351 O 0.1332(7) 0.3242(5) 0.5203(12) 0.039(5) Uiso 0.5 1 d . . P I 1
O352 O 0.2439(4) 0.3571(3) 0.7800(7) 0.058(3) Uiso 1 1 d . . . . .
O353 O 0.1661(5) 0.3561(4) 0.7828(9) 0.085(5) Uiso 1 1 d . . . . .
O354 O 0.1122(4) 0.0620(3) 0.6718(7) 0.061(4) Uiso 1 1 d . . . . .
O355 O 0.7658(5) 0.1420(4) 0.0906(9) 0.076(4) Uiso 1 1 d . . . . .
O356 O 0.1621(7) 0.0877(5) 0.7524(14) 0.052(6) Uiso 0.5 1 d . . P . .
O357 O 0.0700(7) 0.2287(5) 0.2314(12) 0.112(7) Uiso 1 1 d . . . . .
O358 O 0.1524(5) 0.3604(4) 0.9235(9) 0.076(4) Uiso 1 1 d . . . . .
O359 O 0.0372(9) 0.3723(6) 0.7530(15) 0.065(7) Uiso 0.5 1 d . . P . .
O360 O 0.5120(5) 0.0269(3) 0.6845(8) 0.067(4) Uiso 1 1 d . . . . .
O361 O 0.4968(7) 0.0596(5) 0.5631(12) 0.044(5) Uiso 0.5 1 d . . P . .
O362 O 0.5326(7) 0.1093(5) 0.5839(12) 0.047(6) Uiso 0.5 1 d . . P . .
O363 O 0.9981(4) 0.4222(3) 0.1226(7) 0.063(4) Uiso 1 1 d . . . . .
O364 O 0.2647(5) 0.4043(4) 0.7093(9) 0.079(5) Uiso 1 1 d . . . . .
O365 O 0.3798(7) 0.9555(5) 0.4275(13) 0.048(6) Uiso 0.5 1 d . . P . .
O366 O 0.8533(8) 0.9796(6) 0.8787(14) 0.055(7) Uiso 0.5 1 d . . P . .
O367 O 0.7187(7) 0.0459(5) 0.0979(13) 0.048(6) Uiso 0.5 1 d . . P . .
O368 O 0.9647(9) 0.1045(6) 0.9263(15) 0.062(7) Uiso 0.5 1 d . . P . .
O369 O 0.0021(9) 0.2101(7) 0.2771(15) 0.066(8) Uiso 0.5 1 d . . P . .
O370 O 0.8084(9) 0.8930(7) 0.3052(16) 0.067(8) Uiso 0.5 1 d . . P . .
O371 O 0.1450(8) 0.1006(6) 0.8836(14) 0.056(7) Uiso 0.5 1 d . . P . .
O372 O 0.1624(9) 0.1090(7) 0.6571(16) 0.067(8) Uiso 0.5 1 d . . P . .
O373 O 0.1598(7) 0.1374(6) 0.1768(13) 0.051(6) Uiso 0.5 1 d . . P . .
O387 O 0.0356(9) 0.3909(6) 0.6111(14) 0.062(7) Uiso 0.5 1 d . . P . .
O388 O 0.0898(9) 0.3830(7) 0.5140(16) 0.067(8) Uiso 0.5 1 d . . P . .
O389 O 0.1293(10) 0.3897(7) 0.7057(16) 0.072(9) Uiso 0.5 1 d . . P . .
O390 O 0.500000 0.000000 0.939(3) 0.183(19) Uiso 1 2 d S . P . .
O391 O 0.6010(10) 0.0825(7) 0.9871(17) 0.076(9) Uiso 0.5 1 d . . P . .
O392 O 0.9222(11) 0.1877(8) 0.2639(19) 0.086(10) Uiso 0.5 1 d . . P . .
O393 O 0.3525(10) 0.0818(7) 0.1549(17) 0.073(9) Uiso 0.5 1 d . . P . .
O394 O 0.0495(14) 0.1237(11) 0.412(3) 0.122(16) Uiso 0.5 1 d . . P . .
O395 O 0.0195(10) 0.1186(7) 0.5175(17) 0.073(9) Uiso 0.5 1 d . . P . .
O396 O 0.0592(10) 0.3472(8) 0.4960(18) 0.080(10) Uiso 0.5 1 d . . P . .
O397 O 0.8372(11) 0.0812(8) 0.290(2) 0.090(11) Uiso 0.5 1 d . . P . .
O398 O 0.1121(12) 0.0597(9) 0.812(2) 0.094(12) Uiso 0.5 1 d . . P . .
O399 O 0.7327(12) 0.9046(9) 0.255(2) 0.105(13) Uiso 0.5 1 d . . P . .
O400 O 0.8446(9) 0.9710(7) 0.0235(16) 0.068(8) Uiso 0.5 1 d . . P . .
O401 O 0.0406(11) 0.1724(8) 0.3440(18) 0.085(10) Uiso 0.5 1 d . . P . .
O402 O 0.1149(8) 0.3239(5) 0.4991(13) 0.046(6) Uiso 0.5 1 d . . P J 2
O403 O 0.3480(10) -0.0014(8) 0.4714(18) 0.076(9) Uiso 0.5 1 d . . P K 2
N1 N 0.9971(3) 0.1572(3) 0.8602(6) 0.031(3) Uiso 1 1 d . . . . .
H1A H 0.998326 0.161502 0.816460 0.047 Uiso 1 1 calc R U . . .
H1B H 0.979101 0.168093 0.879815 0.047 Uiso 1 1 calc R U . . .
H1C H 0.990986 0.138720 0.865103 0.047 Uiso 1 1 calc R U . . .
N2 N 1.0971(4) 0.1676(3) 0.7811(6) 0.031(3) Uiso 1 1 d . . . . .
N3 N 1.0908(4) 0.1397(3) 0.6987(7) 0.036(3) Uiso 1 1 d . . . . .
H3 H 1.092356 0.132895 0.658431 0.043 Uiso 1 1 calc R U . . .
N4 N 0.8515(4) -0.0261(3) 0.5768(7) 0.040(3) Uiso 1 1 d . . . . .
H4A H 0.838081 -0.028823 0.614600 0.061 Uiso 1 1 calc R U . . .
H4B H 0.876694 -0.027376 0.585737 0.061 Uiso 1 1 calc R U . . .
H4C H 0.844982 -0.039384 0.546638 0.061 Uiso 1 1 calc R U . . .
N5 N 0.8165(5) 0.0007(4) 0.7702(9) 0.056(4) Uiso 1 1 d . . . . .
H5 H 0.819236 -0.008092 0.808173 0.067 Uiso 1 1 calc R U . . .
N6 N 0.7908(5) 0.0230(3) 0.6879(8) 0.052(4) Uiso 1 1 d . . . . .
N7 N 0.9334(3) 0.1394(3) 0.6701(6) 0.030(3) Uiso 1 1 d . . . . .
H7A H 0.952324 0.126438 0.670305 0.045 Uiso 1 1 calc R U . . .
H7B H 0.923758 0.141224 0.711499 0.045 Uiso 1 1 calc R U . . .
H7C H 0.942632 0.156319 0.656331 0.045 Uiso 1 1 calc R U . . .
N8 N 0.8396(4) 0.0838(3) 0.7846(7) 0.042(3) Uiso 1 1 d . . . . .
H8 H 0.819986 0.084150 0.811457 0.050 Uiso 1 1 calc R U . . .
N9 N 0.8952(3) 0.0754(3) 0.7450(6) 0.029(3) Uiso 1 1 d . . . . .
N10 N 0.0700(4) 0.2684(3) 0.1161(7) 0.040(3) Uiso 1 1 d . . . . .
H10A H 0.088005 0.266366 0.084270 0.060 Uiso 1 1 calc R U . . .
H10B H 0.070474 0.253228 0.143390 0.060 Uiso 1 1 calc R U . . .
H10C H 0.074816 0.284336 0.139735 0.060 Uiso 1 1 calc R U . . .
N11 N 0.0165(5) 0.3661(4) 0.0918(8) 0.054(4) Uiso 1 1 d . . . . .
H11 H 0.004469 0.380419 0.109554 0.064 Uiso 1 1 calc R U . . .
N12 N 0.0614(4) 0.3403(3) 0.0515(8) 0.047(4) Uiso 1 1 d . . . . .
C1 C 1.0348(4) 0.1628(3) 0.8918(6) 0.021(2) Uiso 1 1 d . . . . .
H1 H 1.043534 0.181596 0.875458 0.025 Uiso 1 1 calc R U . . .
C2 C 1.0307(4) 0.1653(3) 0.9671(6) 0.021(3) Uiso 1 1 d . . . . .
C3 C 1.0655(4) 0.1413(3) 0.8725(7) 0.028(3) Uiso 1 1 d . . . . .
H3A H 1.087664 0.143729 0.901742 0.034 Uiso 1 1 calc R U . . .
H3B H 1.055521 0.122004 0.879208 0.034 Uiso 1 1 calc R U . . .
C4 C 1.0775(4) 0.1444(3) 0.8042(7) 0.024(3) Uiso 1 1 d . . . . .
C5 C 1.0736(4) 0.1268(3) 0.7495(8) 0.033(3) Uiso 1 1 d . . . . .
H5A H 1.061133 0.109086 0.748398 0.039 Uiso 1 1 calc R U . . .
C6 C 1.1049(5) 0.1639(3) 0.7175(8) 0.038(4) Uiso 1 1 d . . . . .
H6 H 1.118389 0.176756 0.690247 0.045 Uiso 1 1 calc R U . . .
C7 C 0.8055(4) 0.0016(3) 0.5153(7) 0.029(3) Uiso 1 1 d . . . . .
C8 C 0.8429(5) 0.0028(4) 0.5496(8) 0.040(4) Uiso 1 1 d . . . . .
H8A H 0.862417 0.007022 0.515306 0.047 Uiso 1 1 calc R U . . .
C9 C 0.8465(6) 0.0257(4) 0.6038(9) 0.050(4) Uiso 1 1 d . . . . .
H9A H 0.873738 0.029478 0.611297 0.060 Uiso 1 1 calc R U . . .
H9B H 0.835008 0.043364 0.587093 0.060 Uiso 1 1 calc R U . . .
C10 C 0.8293(5) 0.0190(4) 0.6664(9) 0.042(4) Uiso 1 1 d . . . . .
C11 C 0.8437(5) 0.0048(4) 0.7207(8) 0.041(4) Uiso 1 1 d . . . . .
H11A H 0.869180 -0.001449 0.724009 0.049 Uiso 1 1 calc R U . . .
C12 C 0.7849(7) 0.0134(5) 0.7462(13) 0.071(6) Uiso 1 1 d . . . . .
H12 H 0.761666 0.014995 0.769373 0.085 Uiso 1 1 calc R U . . .
C13 C 0.9130(4) 0.1374(3) 0.5535(6) 0.023(3) Uiso 1 1 d . . . . .
C14 C 0.9029(4) 0.1300(3) 0.6243(6) 0.023(3) Uiso 1 1 d . . . . .
H14 H 0.879629 0.141017 0.635722 0.027 Uiso 1 1 calc R U . . .
C15 C 0.8932(4) 0.0992(3) 0.6326(7) 0.026(3) Uiso 1 1 d . . . . .
H15A H 0.875316 0.093894 0.597089 0.031 Uiso 1 1 calc R U . . .
H15B H 0.916586 0.088121 0.625927 0.031 Uiso 1 1 calc R U . . .
C16 C 0.8763(4) 0.0908(3) 0.6966(7) 0.025(3) Uiso 1 1 d . . . . .
C17 C 0.8415(5) 0.0961(4) 0.7228(8) 0.039(4) Uiso 1 1 d . . . . .
H17 H 0.821826 0.106578 0.702156 0.047 Uiso 1 1 calc R U . . .
C18 C 0.8728(4) 0.0714(3) 0.7961(8) 0.034(3) Uiso 1 1 d . . . . .
H18 H 0.879294 0.061214 0.834915 0.040 Uiso 1 1 calc R U . . .
C19 C 0.0019(6) 0.2755(4) 0.1386(10) 0.049(4) Uiso 1 1 d . . . . .
C20 C 0.0321(5) 0.2707(4) 0.0847(9) 0.044(4) Uiso 1 1 d . . . . .
H20 H 0.026523 0.252218 0.063044 0.053 Uiso 1 1 calc R U . . .
C21 C 0.0297(5) 0.2931(4) 0.0326(9) 0.042(4) Uiso 1 1 d . . . . .
H21A H 0.006176 0.290107 0.007139 0.050 Uiso 1 1 calc R U . . .
H21B H 0.051222 0.290516 0.001844 0.050 Uiso 1 1 calc R U . . .
C22 C 0.0302(5) 0.3231(4) 0.0566(8) 0.041(4) Uiso 1 1 d . . . . .
C23 C 0.0008(5) 0.3397(4) 0.0800(9) 0.047(4) Uiso 1 1 d . . . . .
H23 H -0.024770 0.334194 0.086512 0.057 Uiso 1 1 calc R U . . .
C24 C 0.0531(5) 0.3663(4) 0.0721(10) 0.050(4) Uiso 1 1 d . . . . .
H24 H 0.069701 0.382077 0.072728 0.060 Uiso 1 1 calc R U . . .

loop_
_atom_site_aniso_label
_atom_site_aniso_U_11
_atom_site_aniso_U_22
_atom_site_aniso_U_33
_atom_site_aniso_U_23
_atom_site_aniso_U_13
_atom_site_aniso_U_12
Mo1 0.0134(5) 0.0126(5) 0.0319(6) 0.0006(4) -0.0036(4) -0.0003(4)
Mo2 0.0141(5) 0.0125(5) 0.0310(6) 0.0007(4) 0.0040(4) -0.0005(4)
Mo3 0.0130(5) 0.0121(5) 0.0353(6) 0.0016(4) 0.0021(4) -0.0001(4)
Mo4 0.0116(5) 0.0123(5) 0.0297(6) 0.0004(4) 0.0019(4) -0.0006(4)
Mo5 0.0191(5) 0.0129(5) 0.0207(5) -0.0005(4) -0.0028(4) -0.0006(4)
Mo6 0.0144(5) 0.0123(4) 0.0242(5) -0.0012(4) -0.0040(4) -0.0009(4)
Mo7 0.0133(5) 0.0136(5) 0.0225(5) 0.0006(4) -0.0002(4) 0.0011(4)
Mo8 0.0113(4) 0.0124(4) 0.0203(5) 0.0008(4) 0.0011(4) -0.0009(3)
Mo9 0.0123(4) 0.0141(4) 0.0174(5) 0.0005(4) 0.0007(4) 0.0014(4)
Mo10 0.0129(5) 0.0130(4) 0.0205(5) -0.0011(4) -0.0021(4) -0.0005(4)
Mo11 0.0113(4) 0.0122(4) 0.0205(5) 0.0001(4) 0.0012(4) 0.0000(4)
Mo12 0.0125(4) 0.0159(5) 0.0186(5) -0.0016(4) -0.0007(4) 0.0020(4)
Mo13 0.0109(4) 0.0143(5) 0.0168(5) -0.0014(4) -0.0008(4) 0.0009(4)
Mo14 0.0113(4) 0.0150(5) 0.0201(5) -0.0025(4) -0.0003(4) -0.0003(4)
Mo15 0.0118(4) 0.0152(5) 0.0184(5) 0.0015(4) 0.0006(4) 0.0001(4)
Mo16 0.0116(4) 0.0193(5) 0.0153(5) 0.0003(4) -0.0002(4) 0.0001(4)
Mo17 0.0115(4) 0.0136(5) 0.0180(5) 0.0013(4) -0.0011(4) 0.0000(4)
Mo18 0.0123(5) 0.0171(5) 0.0190(5) -0.0007(4) 0.0000(4) -0.0015(4)
Mo19 0.0109(4) 0.0137(4) 0.0182(5) -0.0009(4) 0.0000(4) -0.0004(3)
Mo20 0.0119(4) 0.0167(5) 0.0189(5) 0.0005(4) -0.0003(4) 0.0005(4)
Mo21 0.0121(4) 0.0163(5) 0.0169(5) 0.0001(4) 0.0000(4) -0.0013(4)
Mo22 0.0141(5) 0.0165(5) 0.0211(5) 0.0003(4) -0.0017(4) 0.0000(4)
Mo23 0.0115(4) 0.0139(4) 0.0190(5) -0.0012(4) 0.0002(4) 0.0004(4)
Mo24 0.0113(4) 0.0144(4) 0.0188(5) 0.0008(4) -0.0008(4) 0.0000(4)
Mo25 0.0122(4) 0.0121(4) 0.0189(5) 0.0001(4) -0.0006(4) 0.0000(4)
Mo26 0.0123(4) 0.0139(5) 0.0232(5) -0.0006(4) -0.0005(4) -0.0006(4)
Mo27 0.0120(5) 0.0131(4) 0.0266(5) 0.0007(4) -0.0011(4) -0.0003(4)
Mo29 0.0112(4) 0.0129(4) 0.0249(5) 0.0014(4) 0.0008(4) -0.0006(4)
Mo30 0.0111(4) 0.0126(4) 0.0201(5) -0.0012(4) 0.0018(4) -0.0001(4)
Mo31 0.0124(4) 0.0145(5) 0.0214(5) -0.0014(4) -0.0006(4) -0.0005(4)
Mo32 0.0145(5) 0.0220(5) 0.0182(5) -0.0001(4) 0.0002(4) 0.0017(4)
Mo33 0.0120(4) 0.0134(4) 0.0214(5) -0.0012(4) 0.0020(4) -0.0004(4)
Mo34 0.0282(6) 0.0173(5) 0.0175(5) 0.0007(4) 0.0020(4) 0.0079(4)
Mo35 0.0148(5) 0.0128(5) 0.0294(6) 0.0002(4) -0.0048(4) -0.0018(4)
Mo36 0.0164(5) 0.0141(5) 0.0229(5) 0.0009(4) -0.0020(4) -0.0009(4)
Mo37 0.0119(4) 0.0198(5) 0.0214(5) 0.0015(4) -0.0006(4) 0.0007(4)
Mo38 0.0344(6) 0.0136(5) 0.0156(5) -0.0005(4) 0.0001(5) 0.0001(4)
Mo39 0.0150(5) 0.0243(5) 0.0247(6) 0.0058(4) 0.0017(4) 0.0039(4)
Mo40 0.0119(5) 0.0129(5) 0.0312(6) 0.0009(4) -0.0015(4) -0.0003(4)
Mo41 0.0219(5) 0.0189(5) 0.0174(5) -0.0009(4) 0.0003(4) -0.0064(4)
Mo42 0.0142(5) 0.0139(5) 0.0247(5) 0.0005(4) -0.0009(4) -0.0005(4)
Mo43 0.0202(5) 0.0127(5) 0.0272(6) -0.0001(4) 0.0017(4) -0.0007(4)
Mo44 0.0164(5) 0.0231(5) 0.0208(5) -0.0005(4) -0.0010(4) -0.0057(4)
Mo45 0.0217(5) 0.0136(5) 0.0320(6) 0.0016(4) -0.0037(5) -0.0021(4)
Mo46 0.0147(5) 0.0122(5) 0.0276(6) -0.0003(4) 0.0036(4) -0.0009(4)
Mo47 0.0161(5) 0.0151(5) 0.0233(5) -0.0012(4) 0.0000(4) -0.0015(4)
Mo49 0.0119(5) 0.0373(6) 0.0257(6) 0.0023(5) -0.0002(4) 0.0025(4)
Mo50 0.0164(5) 0.0139(5) 0.0272(6) -0.0011(4) 0.0007(4) -0.0019(4)
Mo51 0.0248(5) 0.0154(5) 0.0245(6) 0.0000(4) -0.0030(4) -0.0023(4)
Mo52 0.0167(5) 0.0184(5) 0.0211(5) -0.0004(4) -0.0015(4) -0.0018(4)
Mo53 0.0360(7) 0.0162(5) 0.0313(6) 0.0004(5) 0.0045(5) -0.0023(5)
Mo54 0.0201(5) 0.0125(5) 0.0268(6) 0.0009(4) 0.0011(4) -0.0004(4)
Mo55 0.0176(5) 0.0124(5) 0.0293(6) 0.0003(4) -0.0009(4) -0.0001(4)
Mo56 0.0191(5) 0.0292(6) 0.0225(6) 0.0024(5) 0.0023(4) 0.0106(4)
Mo57 0.0147(5) 0.0151(5) 0.0220(5) -0.0018(4) -0.0001(4) -0.0025(4)
Mo58 0.0171(5) 0.0219(5) 0.0225(5) -0.0024(4) 0.0008(4) -0.0027(4)
Mo59 0.0161(5) 0.0228(5) 0.0270(6) -0.0056(4) -0.0009(4) 0.0013(4)
Mo60 0.0277(6) 0.0153(5) 0.0332(6) 0.0015(4) 0.0073(5) 0.0007(4)
Mo61 0.0187(6) 0.0246(6) 0.0934(12) -0.0281(7) -0.0212(7) 0.0096(5)
Mo62 0.0217(7) 0.0151(6) 0.0519(11) 0.0014(7) -0.0100(7) -0.0021(5)
Mo63 0.0253(8) 0.0170(8) 0.0614(13) 0.0058(9) -0.0095(9) -0.0038(6)
Mo64 0.0419(8) 0.0145(6) 0.1257(17) 0.0173(8) -0.0480(10) -0.0091(6)
Mo70 0.0474(15) 0.0294(12) 0.160(4) -0.0163(17) 0.022(2) -0.0042(11)
Mo71 0.0362(18) 0.0249(14) 0.200(6) 0.003(2) 0.002(2) -0.0004(12)
Mo72 0.032(2) 0.041(3) 0.060(3) -0.012(2) -0.005(2) 0.025(2)
Mo73 0.020(3) 0.065(4) 0.053(5) 0.041(4) 0.015(3) 0.028(3)
M62 0.055(9) 0.030(7) 0.018(6) -0.003(6) 0.012(7) -0.011(6)
M63 0.042(10) 0.023(7) 0.046(10) -0.009(7) -0.006(8) 0.009(6)
M70 0.076(6) 0.010(3) 0.079(7) 0.017(3) -0.071(6) -0.008(3)
M71 0.042(4) 0.020(3) 0.044(5) 0.012(3) -0.012(4) -0.011(3)
M72 0.010(2) 0.015(2) 0.167(10) 0.019(4) -0.013(4) 0.0015(16)
M73 0.018(2) 0.033(2) 0.182(9) -0.017(4) -0.004(4) 0.0089(17)
Ce1 0.0213(3) 0.0152(3) 0.0299(4) -0.0007(3) -0.0018(3) 0.0014(3)
Ce2 0.0221(4) 0.0402(5) 0.0356(4) 0.0182(4) 0.0060(3) 0.0080(3)
O1 0.014(4) 0.017(4) 0.034(5) 0.003(4) -0.005(4) -0.001(3)
O2 0.018(5) 0.022(5) 0.042(6) 0.009(4) -0.009(4) -0.005(4)
O3 0.013(4) 0.019(4) 0.031(5) -0.003(4) 0.000(4) -0.001(3)
O4 0.013(4) 0.019(4) 0.026(5) 0.003(4) 0.001(3) -0.003(3)
O5 0.016(4) 0.018(4) 0.022(4) 0.003(3) 0.001(3) -0.004(3)
O6 0.021(4) 0.021(4) 0.031(5) -0.002(4) -0.002(4) -0.001(4)
O7 0.014(4) 0.016(4) 0.030(5) -0.004(4) 0.002(4) -0.002(3)
O8 0.017(4) 0.015(4) 0.028(5) -0.006(4) 0.000(4) -0.001(3)
O9 0.024(4) 0.017(4) 0.024(5) -0.006(4) 0.003(4) -0.005(3)
O10 0.013(4) 0.020(4) 0.026(5) 0.001(4) 0.003(3) 0.002(3)
O11 0.016(4) 0.017(4) 0.022(4) -0.003(3) 0.000(3) 0.000(3)
O12 0.021(5) 0.034(5) 0.027(5) 0.004(4) -0.001(4) 0.006(4)
O13 0.018(4) 0.013(4) 0.024(4) 0.005(3) 0.001(3) -0.001(3)
O14 0.014(4) 0.015(4) 0.024(4) -0.002(3) -0.003(3) -0.002(3)
O15 0.016(4) 0.016(4) 0.028(5) 0.000(3) 0.000(4) 0.003(3)
O16 0.018(4) 0.023(4) 0.025(5) 0.002(4) -0.003(4) 0.000(4)
O17 0.015(4) 0.024(5) 0.030(5) -0.008(4) 0.008(4) 0.000(4)
O18 0.013(4) 0.015(4) 0.023(4) 0.002(3) -0.004(3) 0.000(3)
O19 0.013(4) 0.016(4) 0.025(4) -0.002(3) 0.004(3) -0.001(3)
O21 0.017(4) 0.029(5) 0.021(4) 0.006(4) -0.004(3) -0.002(4)
O22 0.018(4) 0.013(4) 0.022(4) -0.002(3) -0.003(3) -0.002(3)
O23 0.019(4) 0.018(4) 0.026(5) -0.001(4) -0.003(4) 0.004(3)
O24 0.016(4) 0.020(4) 0.033(5) -0.002(4) 0.004(4) -0.003(3)
O26 0.022(4) 0.020(4) 0.025(5) -0.002(4) 0.006(4) -0.002(4)
O27 0.025(5) 0.031(5) 0.047(6) 0.004(5) -0.012(5) 0.000(4)
O28 0.026(5) 0.032(5) 0.020(5) -0.002(4) 0.004(4) -0.006(4)
O29 0.017(4) 0.019(4) 0.030(5) 0.000(4) -0.001(4) 0.006(3)
O30 0.013(4) 0.007(3) 0.025(4) 0.004(3) -0.003(3) 0.003(3)
O31 0.027(5) 0.016(4) 0.020(4) 0.001(3) 0.000(4) -0.001(4)
O32 0.017(4) 0.019(4) 0.035(5) -0.008(4) 0.005(4) 0.000(3)
O33 0.030(5) 0.033(5) 0.026(5) -0.015(4) 0.006(4) -0.006(4)
O34 0.018(4) 0.016(4) 0.021(4) -0.003(3) 0.002(3) -0.001(3)
O35 0.014(4) 0.017(4) 0.017(4) -0.001(3) 0.000(3) 0.001(3)
O36 0.015(4) 0.012(4) 0.026(5) -0.002(3) 0.006(3) 0.001(3)
O37 0.020(4) 0.026(5) 0.034(5) -0.009(4) 0.001(4) -0.003(4)
O38 0.019(4) 0.022(4) 0.029(5) 0.000(4) 0.004(4) 0.006(4)
O39 0.018(4) 0.019(4) 0.017(4) -0.002(3) 0.003(3) 0.000(3)
O40 0.010(4) 0.017(4) 0.019(4) -0.003(3) 0.004(3) 0.002(3)
O41 0.016(4) 0.023(4) 0.023(5) 0.000(4) 0.000(3) -0.005(3)
O42 0.018(4) 0.017(4) 0.022(4) -0.003(3) 0.002(3) -0.001(3)
O43 0.018(4) 0.016(4) 0.018(4) -0.001(3) 0.000(3) 0.000(3)
O44 0.018(4) 0.016(4) 0.017(4) -0.004(3) 0.002(3) 0.002(3)
O45 0.010(4) 0.022(4) 0.018(4) -0.001(3) 0.004(3) 0.003(3)
O46 0.011(4) 0.019(4) 0.029(5) -0.001(4) -0.001(3) 0.001(3)
O47 0.013(4) 0.018(4) 0.022(4) -0.002(3) -0.003(3) 0.000(3)
O48 0.017(4) 0.023(5) 0.030(5) -0.007(4) 0.000(4) 0.005(4)
O49 0.014(4) 0.023(5) 0.028(5) 0.002(4) 0.008(4) 0.000(3)
O50 0.017(4) 0.017(4) 0.025(5) 0.004(3) -0.009(3) -0.002(3)
O51 0.023(5) 0.021(5) 0.045(6) 0.009(4) -0.008(4) -0.007(4)
O52 0.045(7) 0.027(6) 0.104(12) 0.008(7) -0.033(8) -0.003(5)
O53 0.046(7) 0.039(6) 0.054(7) -0.021(6) -0.013(6) 0.002(5)
O55 0.020(4) 0.018(4) 0.041(6) 0.001(4) -0.003(4) 0.000(4)
O56 0.027(5) 0.021(4) 0.027(5) -0.001(4) 0.008(4) 0.003(4)
O57 0.018(4) 0.023(5) 0.028(5) 0.001(4) 0.001(4) -0.004(4)
O58 0.029(5) 0.024(5) 0.021(5) -0.006(4) -0.005(4) 0.010(4)
O59 0.015(4) 0.018(4) 0.020(4) -0.001(3) 0.000(3) -0.005(3)
O60 0.024(5) 0.019(4) 0.030(5) -0.005(4) 0.002(4) -0.001(4)
O61 0.023(5) 0.042(6) 0.038(6) -0.021(5) 0.002(4) 0.000(4)
O62 0.029(5) 0.047(6) 0.036(6) 0.013(5) -0.001(5) -0.008(5)
O63 0.021(5) 0.035(5) 0.029(5) 0.000(4) -0.004(4) 0.000(4)
O64 0.020(4) 0.031(5) 0.017(4) 0.005(4) 0.002(3) 0.000(4)
O65 0.021(5) 0.022(5) 0.032(5) -0.005(4) 0.005(4) -0.005(4)
O66 0.020(4) 0.025(5) 0.030(5) 0.006(4) 0.002(4) 0.001(4)
O67 0.009(4) 0.021(4) 0.019(4) 0.001(3) 0.001(3) 0.004(3)
O68 0.015(4) 0.028(5) 0.025(5) 0.007(4) -0.003(4) -0.005(4)
O69 0.011(4) 0.013(4) 0.022(4) 0.001(3) 0.002(3) 0.000(3)
O70 0.013(4) 0.013(4) 0.023(4) 0.001(3) 0.003(3) 0.002(3)
O71 0.024(5) 0.028(5) 0.028(5) -0.008(4) -0.007(4) 0.005(4)
O72 0.017(4) 0.022(4) 0.026(5) -0.002(4) 0.000(4) -0.004(3)
O73 0.014(4) 0.020(4) 0.024(5) -0.001(4) -0.003(3) 0.000(3)
O74 0.021(4) 0.016(4) 0.030(5) -0.003(4) 0.000(4) -0.004(3)
O75 0.020(4) 0.028(5) 0.025(5) -0.002(4) 0.002(4) 0.002(4)
O76 0.020(5) 0.033(5) 0.030(5) 0.007(4) -0.004(4) -0.005(4)
O77 0.016(4) 0.038(6) 0.027(5) -0.008(4) 0.001(4) -0.004(4)
O78 0.012(4) 0.025(4) 0.020(4) -0.005(3) 0.001(3) 0.001(3)
O79 0.018(4) 0.029(5) 0.014(4) 0.002(3) -0.001(3) -0.001(4)
O80 0.019(4) 0.019(4) 0.032(5) -0.002(4) -0.002(4) -0.003(3)
O81 0.022(5) 0.039(6) 0.024(5) -0.005(4) 0.001(4) -0.012(4)
O82 0.010(4) 0.032(5) 0.016(4) -0.007(4) 0.002(3) 0.002(3)
O83 0.029(5) 0.029(5) 0.039(6) -0.007(4) -0.005(4) 0.001(4)
O84 0.011(4) 0.021(4) 0.022(4) 0.000(3) -0.001(3) -0.005(3)
O85 0.017(4) 0.028(5) 0.028(5) 0.007(4) -0.001(4) 0.001(4)
O86 0.013(4) 0.016(4) 0.021(4) 0.001(3) 0.003(3) 0.002(3)
O87 0.017(4) 0.017(4) 0.020(4) -0.001(3) 0.004(3) -0.002(3)
O88 0.015(4) 0.015(4) 0.028(5) -0.002(4) 0.003(3) -0.001(3)
O89 0.013(4) 0.015(4) 0.015(4) -0.001(3) -0.004(3) -0.001(3)
O90 0.029(5) 0.024(4) 0.014(4) -0.004(3) -0.001(4) 0.004(4)
O91 0.012(4) 0.010(4) 0.027(5) -0.001(3) -0.003(3) 0.003(3)
O92 0.011(4) 0.012(4) 0.030(5) 0.002(3) -0.004(4) 0.004(3)
O93 0.016(4) 0.022(4) 0.030(5) -0.005(4) -0.008(4) 0.004(3)
O94 0.015(4) 0.015(4) 0.022(4) 0.000(3) 0.000(3) 0.002(3)
O95 0.011(4) 0.016(4) 0.028(5) -0.006(4) 0.004(3) 0.000(3)
O96 0.019(4) 0.020(4) 0.023(4) 0.000(3) 0.001(4) 0.001(3)
O97 0.029(5) 0.037(6) 0.028(5) -0.012(4) -0.009(4) 0.014(4)
O98 0.018(5) 0.032(5) 0.046(6) 0.010(5) -0.004(4) -0.006(4)
O99 0.022(5) 0.030(5) 0.027(5) 0.011(4) 0.004(4) 0.003(4)
O100 0.015(4) 0.028(5) 0.045(6) -0.012(4) -0.005(4) 0.007(4)
O101 0.016(4) 0.028(5) 0.034(5) -0.004(4) 0.000(4) -0.002(4)
O102 0.026(5) 0.041(6) 0.039(6) 0.015(5) -0.006(4) 0.007(4)
O103 0.027(5) 0.044(6) 0.018(5) -0.008(4) -0.001(4) 0.007(4)
O104 0.018(4) 0.028(5) 0.039(6) 0.013(4) 0.002(4) -0.003(4)
O105 0.012(4) 0.024(4) 0.025(5) -0.001(4) -0.002(3) 0.003(3)
O106 0.014(4) 0.028(5) 0.025(5) 0.005(4) -0.001(3) -0.001(4)
O107 0.014(4) 0.016(4) 0.022(4) 0.002(3) 0.000(3) -0.003(3)
O108 0.014(4) 0.021(4) 0.033(5) 0.005(4) 0.006(4) -0.001(3)
O109 0.016(4) 0.015(4) 0.024(4) 0.001(3) -0.002(3) 0.000(3)
O110 0.014(4) 0.012(4) 0.027(5) 0.000(3) -0.001(3) 0.001(3)
O111 0.011(4) 0.012(4) 0.030(5) -0.004(3) -0.002(3) 0.001(3)
O112 0.021(5) 0.035(5) 0.042(6) 0.004(5) -0.003(4) -0.005(4)
O113 0.016(4) 0.013(4) 0.022(4) -0.002(3) 0.005(3) 0.003(3)
O114 0.023(5) 0.032(5) 0.042(6) -0.010(5) -0.009(4) 0.007(4)
O115 0.016(4) 0.021(4) 0.033(5) 0.003(4) 0.005(4) 0.001(3)
O116 0.033(5) 0.032(5) 0.027(5) 0.007(4) 0.007(4) 0.003(4)
O117 0.019(5) 0.024(5) 0.050(6) -0.007(4) -0.011(4) 0.004(4)
O118 0.030(5) 0.037(6) 0.033(6) -0.002(5) -0.002(4) 0.012(4)
O119 0.014(4) 0.015(4) 0.024(4) 0.000(3) -0.003(3) 0.003(3)
O120 0.016(4) 0.021(4) 0.023(5) 0.006(4) 0.005(3) 0.005(3)
O121 0.023(5) 0.024(5) 0.040(6) 0.001(4) 0.006(4) 0.005(4)
O122 0.031(5) 0.022(5) 0.056(7) 0.005(5) 0.017(5) 0.006(4)
O123 0.032(5) 0.014(4) 0.041(6) 0.002(4) 0.008(4) 0.000(4)
O124 0.053(7) 0.026(5) 0.032(6) 0.004(4) 0.003(5) 0.002(5)
O125 0.044(6) 0.038(6) 0.034(6) 0.005(5) 0.003(5) -0.019(5)
O126 0.020(4) 0.012(4) 0.024(4) 0.004(3) -0.004(4) -0.002(3)
O127 0.022(4) 0.016(4) 0.031(5) 0.001(4) 0.004(4) 0.000(3)
O128 0.031(5) 0.019(5) 0.034(5) -0.006(4) -0.008(4) -0.003(4)
O129 0.038(6) 0.029(5) 0.021(5) -0.003(4) 0.000(4) -0.003(4)
O130 0.021(4) 0.010(4) 0.032(5) -0.001(4) -0.001(4) -0.001(3)
O131 0.018(4) 0.019(4) 0.025(5) 0.003(4) -0.003(4) 0.005(3)
O132 0.018(4) 0.024(5) 0.028(5) 0.004(4) 0.005(4) 0.000(4)
O133 0.013(4) 0.014(4) 0.019(4) -0.001(3) 0.002(3) -0.001(3)
O134 0.009(4) 0.016(4) 0.022(4) 0.002(3) 0.002(3) 0.003(3)
O135 0.023(4) 0.010(4) 0.029(5) 0.002(3) -0.005(4) 0.001(3)
O136 0.014(4) 0.021(4) 0.024(5) -0.003(4) 0.001(3) -0.006(3)
O137 0.011(4) 0.018(4) 0.022(4) 0.000(3) 0.002(3) 0.001(3)
O138 0.018(4) 0.019(4) 0.023(5) 0.002(4) -0.002(3) 0.004(3)
O139 0.020(4) 0.015(4) 0.028(5) 0.000(4) 0.005(4) -0.001(3)
O141 0.015(4) 0.025(5) 0.041(6) 0.007(4) 0.003(4) 0.002(4)
O142 0.016(4) 0.025(5) 0.030(5) -0.005(4) -0.004(4) 0.007(4)
O143 0.058(8) 0.069(9) 0.033(6) 0.002(6) 0.016(6) -0.001(7)
O144 0.037(6) 0.021(5) 0.087(10) 0.007(6) -0.023(6) -0.005(5)
O145 0.014(4) 0.015(4) 0.028(5) -0.003(4) 0.004(3) 0.003(3)
O146 0.022(5) 0.025(5) 0.030(5) 0.013(4) 0.008(4) 0.004(4)
O147 0.015(4) 0.016(4) 0.023(4) 0.002(3) 0.004(3) -0.003(3)
O148 0.015(4) 0.011(4) 0.030(5) 0.001(3) -0.002(3) 0.000(3)
O149 0.016(4) 0.012(4) 0.023(4) 0.000(3) 0.000(3) -0.003(3)
O150 0.016(4) 0.024(5) 0.024(5) -0.002(4) 0.008(3) 0.001(3)
O151 0.017(4) 0.017(4) 0.032(5) -0.003(4) -0.006(4) -0.004(3)
O152 0.009(4) 0.016(4) 0.034(5) 0.002(4) 0.004(3) 0.002(3)
O153 0.010(4) 0.016(4) 0.034(5) -0.003(4) -0.006(3) -0.005(3)
O154 0.017(4) 0.015(4) 0.026(5) -0.001(3) -0.002(4) -0.001(3)
O155 0.037(6) 0.080(9) 0.032(6) 0.002(6) 0.004(5) -0.012(6)
O156 0.030(5) 0.019(5) 0.045(6) 0.000(4) -0.012(5) 0.002(4)
O157 0.012(4) 0.012(4) 0.031(5) 0.006(3) 0.000(3) 0.002(3)
O158 0.022(5) 0.018(4) 0.043(6) 0.001(4) -0.010(4) 0.000(4)
O159 0.028(5) 0.022(5) 0.030(5) 0.003(4) -0.006(4) -0.004(4)
O160 0.024(5) 0.018(4) 0.039(6) -0.003(4) -0.004(4) 0.001(4)
O161 0.054(8) 0.017(5) 0.080(9) 0.012(5) -0.032(7) -0.007(5)
O162 0.029(6) 0.034(6) 0.080(9) -0.009(6) 0.010(6) 0.001(5)
O163 0.074(9) 0.041(7) 0.044(7) 0.003(5) -0.011(7) -0.004(6)
O164 0.032(5) 0.019(5) 0.054(7) 0.004(4) -0.015(5) -0.003(4)
O165 0.023(5) 0.014(4) 0.041(6) -0.004(4) -0.007(4) -0.003(3)
O166 0.019(4) 0.014(4) 0.034(5) 0.003(4) -0.001(4) -0.001(3)
O167 0.020(4) 0.020(4) 0.039(6) -0.001(4) 0.007(4) -0.001(4)
O168 0.041(6) 0.024(5) 0.035(6) -0.002(4) 0.012(5) -0.005(4)
O169 0.021(4) 0.015(4) 0.033(5) 0.003(4) 0.006(4) 0.002(3)
O170 0.020(5) 0.019(4) 0.041(6) -0.001(4) 0.001(4) -0.002(4)
O171 0.017(4) 0.017(4) 0.028(5) 0.001(4) 0.000(4) -0.001(3)
O172 0.012(4) 0.016(4) 0.044(6) -0.002(4) -0.005(4) -0.004(3)
O173 0.023(4) 0.015(4) 0.021(4) -0.002(3) -0.005(4) 0.001(3)
O174 0.026(5) 0.019(4) 0.023(5) -0.003(4) -0.004(4) -0.003(4)
O175 0.013(4) 0.018(4) 0.038(5) -0.001(4) -0.008(4) 0.001(3)
O176 0.032(5) 0.026(5) 0.039(6) 0.000(4) -0.012(5) -0.001(4)
O177 0.058(7) 0.023(5) 0.033(6) -0.003(4) 0.005(5) -0.004(5)
O178 0.053(7) 0.025(5) 0.055(7) 0.002(5) 0.022(6) 0.004(5)
O179 0.041(6) 0.011(4) 0.041(6) 0.004(4) 0.010(5) -0.002(4)
O180 0.018(4) 0.020(4) 0.031(5) 0.001(4) 0.001(4) 0.000(3)
O181 0.012(4) 0.016(4) 0.043(6) 0.002(4) 0.000(4) -0.005(3)
O182 0.017(4) 0.019(4) 0.032(5) 0.004(4) 0.002(4) 0.001(3)
O183 0.032(5) 0.024(5) 0.034(5) 0.001(4) 0.005(4) 0.003(4)
O184 0.018(4) 0.016(4) 0.025(5) 0.004(3) -0.004(4) -0.003(3)
O185 0.019(4) 0.010(4) 0.032(5) 0.004(3) 0.002(4) -0.002(3)
O186 0.014(4) 0.015(4) 0.031(5) 0.003(4) -0.002(4) 0.000(3)
O187 0.020(5) 0.022(5) 0.046(6) 0.000(4) 0.010(4) 0.000(4)
O188 0.014(4) 0.014(4) 0.044(6) 0.002(4) 0.000(4) 0.001(3)
O189 0.016(4) 0.010(4) 0.036(5) -0.003(4) -0.004(4) 0.000(3)
O190 0.022(5) 0.020(5) 0.054(7) 0.004(4) -0.014(5) 0.001(4)
O191 0.028(5) 0.017(4) 0.031(5) -0.005(4) 0.001(4) -0.002(4)
O192 0.043(6) 0.024(5) 0.043(6) 0.010(4) -0.010(5) -0.011(4)
O193 0.015(4) 0.034(5) 0.026(5) -0.002(4) 0.002(4) 0.005(4)
O194 0.026(5) 0.014(4) 0.024(5) 0.003(3) 0.002(4) -0.004(3)
O195 0.017(4) 0.020(4) 0.044(6) 0.011(4) 0.000(4) -0.003(3)
O196 0.022(5) 0.018(4) 0.032(5) 0.001(4) -0.002(4) -0.002(4)
O197 0.021(4) 0.017(4) 0.026(5) 0.003(4) -0.002(4) -0.005(3)
O198 0.026(5) 0.012(4) 0.052(6) 0.003(4) 0.013(5) 0.001(4)
O199 0.012(4) 0.019(4) 0.027(5) 0.004(4) -0.002(3) 0.000(3)
O200 0.013(4) 0.021(4) 0.033(5) -0.001(4) 0.001(4) 0.000(3)
O201 0.017(5) 0.028(5) 0.047(6) 0.000(5) -0.006(4) 0.000(4)
O202 0.024(5) 0.014(4) 0.035(5) -0.001(4) 0.005(4) 0.000(3)
O203 0.047(7) 0.021(5) 0.055(7) 0.017(5) -0.017(6) -0.002(5)
O204 0.036(6) 0.026(5) 0.040(6) 0.001(4) -0.005(5) -0.003(4)
O205 0.026(5) 0.021(5) 0.035(5) 0.005(4) -0.003(4) -0.004(4)
O206 0.030(5) 0.019(5) 0.047(6) -0.005(4) 0.014(5) -0.002(4)
O207 0.031(5) 0.023(5) 0.048(6) 0.005(4) -0.017(5) -0.003(4)
O208 0.055(7) 0.027(5) 0.041(6) -0.004(5) 0.020(6) -0.006(5)
O209 0.030(5) 0.028(5) 0.031(5) -0.008(4) -0.003(4) 0.008(4)
O210 0.021(4) 0.024(5) 0.026(5) -0.003(4) 0.001(4) -0.008(4)
O211 0.039(6) 0.024(5) 0.030(5) 0.002(4) -0.003(4) 0.002(4)
O212 0.028(5) 0.020(5) 0.036(5) -0.007(4) 0.009(4) -0.003(4)
O213 0.036(8) 0.049(9) 0.23(2) 0.062(12) 0.024(11) -0.003(7)
O214 0.064(10) 0.102(13) 0.055(9) 0.005(9) -0.007(8) 0.013(9)
O215 0.055(9) 0.139(17) 0.063(10) -0.023(11) 0.017(8) -0.011(10)
O216 0.058(9) 0.077(10) 0.064(9) 0.007(8) -0.001(7) -0.002(8)
O217 0.040(7) 0.083(10) 0.055(8) -0.020(7) -0.015(6) -0.013(7)
O218 0.050(7) 0.089(10) 0.032(6) 0.022(7) -0.005(6) 0.012(7)
O219 0.147(19) 0.068(11) 0.101(14) -0.051(11) 0.034(13) 0.007(12)
O220 0.032(6) 0.025(6) 0.107(12) 0.003(6) -0.007(7) -0.007(5)
O221 0.091(11) 0.046(8) 0.061(9) 0.009(7) -0.001(8) -0.008(8)
O222 0.051(7) 0.038(6) 0.039(6) -0.009(5) 0.007(5) -0.003(5)
O223 0.045(8) 0.024(6) 0.19(2) 0.015(9) -0.044(10) -0.005(6)
O224 0.044(7) 0.056(8) 0.083(10) -0.002(7) 0.023(7) 0.007(6)
O225 0.038(7) 0.026(6) 0.117(12) 0.009(7) -0.035(8) -0.008(5)
O226 0.033(6) 0.056(8) 0.070(9) 0.014(7) -0.011(6) -0.005(6)
O227 0.024(5) 0.017(4) 0.024(5) -0.004(4) 0.003(4) -0.002(3)
O228 0.060(9) 0.063(9) 0.045(7) -0.004(6) 0.009(6) -0.001(7)
O229 0.047(8) 0.051(8) 0.099(12) -0.001(8) 0.025(8) 0.013(6)

loop_
_atom_type_symbol
_atom_type_description
_atom_type_scat_dispersion_real
_atom_type_scat_dispersion_imag
_atom_type_scat_source
Mo Mo -1.6832 0.6857 'International Tables Vol C Tables 4.2.6.8 and 6.1.1.4'
Ce Ce -0.2486 2.6331 'International Tables Vol C Tables 4.2.6.8 and 6.1.1.4'
O O 0.0106 0.0060 'International Tables Vol C Tables 4.2.6.8 and 6.1.1.4'
N N 0.0061 0.0033 'International Tables Vol C Tables 4.2.6.8 and 6.1.1.4'
C C 0.0033 0.0016 'International Tables Vol C Tables 4.2.6.8 and 6.1.1.4'
H H 0.0000 0.0000 'International Tables Vol C Tables 4.2.6.8 and 6.1.1.4'

loop_
_geom_angle_atom_site_label_1
_geom_angle_atom_site_label_2
_geom_angle_atom_site_label_3
_geom_angle
_geom_angle_site_symmetry_1
_geom_angle_site_symmetry_3
O190 Mo1 O175 104.1(4) . .
O190 Mo1 O188 99.5(5) . .
O175 Mo1 O188 91.6(4) . .
O190 Mo1 O180 102.7(5) . .
O175 Mo1 O180 87.1(4) . .
O188 Mo1 O180 157.4(4) . .
O190 Mo1 O189 98.0(4) . .
O175 Mo1 O189 157.8(4) . .
O188 Mo1 O189 87.8(4) . .
O180 Mo1 O189 85.1(4) . .
O190 Mo1 O186 166.4(4) . .
O175 Mo1 O186 88.4(3) . .
O188 Mo1 O186 74.4(3) . .
O180 Mo1 O186 83.0(3) . .
O189 Mo1 O186 70.0(3) . .
O198 Mo2 O197 102.8(4) . .
O198 Mo2 O200 102.4(5) . .
O197 Mo2 O200 98.8(4) . .
O198 Mo2 O194 105.7(5) . .
O197 Mo2 O194 87.2(4) . .
O200 Mo2 O194 149.1(4) . .
O198 Mo2 O185 96.3(4) . .
O197 Mo2 O185 155.1(4) . .
O200 Mo2 O185 92.5(4) . .
O194 Mo2 O185 72.1(3) . .
O198 Mo2 O199 169.4(4) . .
O197 Mo2 O199 87.2(3) . .
O200 Mo2 O199 72.3(3) . .
O194 Mo2 O199 77.9(3) . .
O185 Mo2 O199 75.1(3) . .
O187 Mo3 O181 102.7(4) . .
O187 Mo3 O188 102.8(5) . .
O181 Mo3 O188 96.0(4) . .
O187 Mo3 O182 104.9(5) . .
O181 Mo3 O182 89.1(4) . .
O188 Mo3 O182 149.9(4) . .
O187 Mo3 O185 96.0(4) . .
O181 Mo3 O185 156.0(4) . .
O188 Mo3 O185 94.4(4) . .
O182 Mo3 O185 71.4(4) . .
O187 Mo3 O186 169.2(4) . .
O181 Mo3 O186 87.3(3) . .
O188 Mo3 O186 71.7(3) . .
O182 Mo3 O186 79.0(3) . .
O185 Mo3 O186 75.5(3) . .
O170 Mo4 O181 104.2(4) . .
O170 Mo4 O172 98.6(4) . .
O181 Mo4 O172 90.7(4) . .
O170 Mo4 O169 102.1(4) . .
O181 Mo4 O169 86.7(4) . .
O172 Mo4 O169 159.1(4) . .
O170 Mo4 O152 102.4(4) . .
O181 Mo4 O152 153.2(4) . .
O172 Mo4 O152 88.6(4) . .
O169 Mo4 O152 84.5(4) . .
O170 Mo4 O171 168.5(4) . .
O181 Mo4 O171 84.9(3) . .
O172 Mo4 O171 73.9(3) . .
O169 Mo4 O171 85.2(3) . .
O152 Mo4 O171 69.2(3) . .
O159 Mo5 O127 102.3(4) . .
O159 Mo5 O126 99.8(4) . .
O127 Mo5 O126 71.2(3) . .
O159 Mo5 O130 95.4(4) . .
O127 Mo5 O130 141.0(4) . .
O126 Mo5 O130 71.6(3) . .
O159 Mo5 O173 95.0(4) . .
O127 Mo5 O173 71.4(4) . .
O126 Mo5 O173 141.9(3) . .
O130 Mo5 O173 141.6(4) . .
O159 Mo5 O157 96.1(4) . .
O127 Mo5 O157 139.8(3) . .
O126 Mo5 O157 140.1(3) . .
O130 Mo5 O157 70.5(3) . .
O173 Mo5 O157 71.6(3) . .
O159 Mo5 O154 169.9(4) . .
O127 Mo5 O154 86.3(4) . .
O126 Mo5 O154 87.8(3) . .
O130 Mo5 O154 80.7(3) . .
O173 Mo5 O154 82.7(3) . .
O157 Mo5 O154 73.9(3) . .
O158 Mo6 O136 103.3(4) . .
O158 Mo6 O153 102.4(4) . .
O136 Mo6 O153 95.3(4) . .
O158 Mo6 O130 104.1(4) . .
O136 Mo6 O130 89.0(4) . .
O153 Mo6 O130 151.3(4) . .
O158 Mo6 O157 95.9(4) . .
O136 Mo6 O157 155.5(3) . .
O153 Mo6 O157 95.2(4) . .
O130 Mo6 O157 71.5(3) . .
O158 Mo6 O149 170.3(4) . .
O136 Mo6 O149 86.1(3) . .
O153 Mo6 O149 73.9(3) . .
O130 Mo6 O149 78.2(3) . .
O157 Mo6 O149 75.7(3) . .
O141 Mo7 O142 104.8(5) . .
O141 Mo7 O145 102.4(4) . .
O142 Mo7 O145 103.6(4) . .
O141 Mo7 O119 93.6(4) . .
O142 Mo7 O119 91.6(4) . .
O145 Mo7 O119 154.1(4) . .
O141 Mo7 O138 95.7(4) . .
O142 Mo7 O138 152.2(4) . .
O145 Mo7 O138 89.9(3) . .
O119 Mo7 O138 68.1(3) . .
O141 Mo7 O146 171.7(4) . .
O142 Mo7 O146 81.4(4) . .
O145 Mo7 O146 81.1(4) . .
O119 Mo7 O146 80.5(3) . .
O138 Mo7 O146 76.7(3) . .
O139 Mo8 O147 103.5(4) . .
O139 Mo8 O148 102.0(4) . .
O147 Mo8 O148 94.8(4) . .
O139 Mo8 O138 103.3(4) . .
O147 Mo8 O138 89.5(4) . .
O148 Mo8 O138 152.6(4) . .
O139 Mo8 O137 95.1(4) . .
O147 Mo8 O137 156.8(3) . .
O148 Mo8 O137 94.8(3) . .
O138 Mo8 O137 72.5(3) . .
O139 Mo8 O134 169.3(4) . .
O147 Mo8 O134 86.6(3) . .
O148 Mo8 O134 73.2(3) . .
O138 Mo8 O134 80.1(3) . .
O137 Mo8 O134 76.1(3) . .
O120 Mo9 O113 101.4(4) . .
O120 Mo9 O119 101.8(4) . .
O113 Mo9 O119 71.5(3) . .
O120 Mo9 O111 94.8(4) . .
O113 Mo9 O111 71.8(3) . .
O119 Mo9 O111 142.0(3) . .
O120 Mo9 O138 94.0(4) . .
O113 Mo9 O138 141.5(3) . .
O119 Mo9 O138 70.9(3) . .
O111 Mo9 O138 142.1(4) . .
O120 Mo9 O137 95.0(4) . .
O113 Mo9 O137 140.4(3) . .
O119 Mo9 O137 139.5(3) . .
O111 Mo9 O137 71.2(3) . .
O138 Mo9 O137 71.4(3) . .
O120 Mo9 O133 168.5(4) . .
O113 Mo9 O133 88.1(3) . .
O119 Mo9 O133 87.2(3) . .
O111 Mo9 O133 82.0(3) . .
O138 Mo9 O133 82.2(3) . .
O137 Mo9 O133 73.5(3) . .
O135 Mo10 O136 104.9(4) . .
O135 Mo10 O148 98.0(4) . .
O136 Mo10 O148 94.1(4) . .
O135 Mo10 O131 101.5(4) . .
O136 Mo10 O131 85.8(4) . .
O148 Mo10 O131 159.8(4) . .
O135 Mo10 O109 99.8(4) . .
O136 Mo10 O109 154.9(4) . .
O148 Mo10 O109 86.5(3) . .
O131 Mo10 O109 85.2(3) . .
O135 Mo10 O134 165.6(4) . .
O136 Mo10 O134 87.1(3) . .
O148 Mo10 O134 72.7(3) . .
O131 Mo10 O134 87.1(3) . .
O109 Mo10 O134 69.1(3) . .
O108 Mo11 O95 103.5(4) . .
O108 Mo11 O107 103.3(4) . .
O95 Mo11 O107 96.8(4) . .
O108 Mo11 O111 103.0(4) . .
O95 Mo11 O111 88.4(3) . .
O107 Mo11 O111 151.1(4) . .
O108 Mo11 O137 97.3(4) . .
O95 Mo11 O137 154.4(3) . .
O107 Mo11 O137 92.6(3) . .
O111 Mo11 O137 72.4(3) . .
O108 Mo11 O110 171.3(4) . .
O95 Mo11 O110 84.9(3) . .
O107 Mo11 O110 73.5(3) . .
O111 Mo11 O110 78.7(3) . .
O137 Mo11 O110 75.1(3) . .
O115 Mo12 O100 103.3(5) . .
O115 Mo12 O94 100.6(4) . .
O100 Mo12 O94 106.0(4) . .
O115 Mo12 O113 97.3(4) . .
O100 Mo12 O113 89.3(4) . .
O94 Mo12 O113 152.9(3) . .
O115 Mo12 O111 94.3(4) . .
O100 Mo12 O111 153.1(4) . .
O94 Mo12 O111 90.2(3) . .
O113 Mo12 O111 68.2(3) . .
O115 Mo12 O116 172.8(4) . .
O100 Mo12 O116 83.7(4) . .
O94 Mo12 O116 78.4(4) . .
O113 Mo12 O116 81.3(3) . .
O111 Mo12 O116 78.6(4) . .
O93 Mo13 O95 104.9(4) . 2_755
O93 Mo13 O91 98.6(4) . .
O95 Mo13 O91 91.9(3) 2_755 .
O93 Mo13 O94 101.6(4) . 2_755
O95 Mo13 O94 86.6(3) 2_755 2_755
O91 Mo13 O94 159.4(3) . 2_755
O93 Mo13 O92 97.5(4) . .
O95 Mo13 O92 157.5(4) 2_755 .
O91 Mo13 O92 87.2(3) . .
O94 Mo13 O92 86.4(3) 2_755 .
O93 Mo13 O89 165.4(3) . .
O95 Mo13 O89 88.2(3) 2_755 .
O91 Mo13 O89 74.1(3) . .
O94 Mo13 O89 85.3(3) 2_755 .
O92 Mo13 O89 69.9(3) . .
O106 Mo14 O88 104.2(4) . .
O106 Mo14 O107 99.3(4) . .
O88 Mo14 O107 91.5(4) . .
O106 Mo14 O105 102.4(4) . .
O88 Mo14 O105 86.9(4) . .
O107 Mo14 O105 158.0(4) . .
O106 Mo14 O109 102.5(4) . .
O88 Mo14 O109 153.0(4) . .
O107 Mo14 O109 88.6(3) . .
O105 Mo14 O109 83.0(3) . .
O106 Mo14 O110 168.5(4) . .
O88 Mo14 O110 85.1(3) . .
O107 Mo14 O110 73.3(3) . .
O105 Mo14 O110 84.7(3) . .
O109 Mo14 O110 69.1(3) . .
O85 Mo15 O88 103.6(4) . 2_755
O85 Mo15 O91 101.8(4) . .
O88 Mo15 O91 95.6(4) 2_755 .
O85 Mo15 O84 105.1(4) . .
O88 Mo15 O84 89.2(4) 2_755 .
O91 Mo15 O84 150.7(4) . .
O85 Mo15 O86 95.6(4) . .
O88 Mo15 O86 156.5(3) 2_755 .
O91 Mo15 O86 93.6(3) . .
O84 Mo15 O86 72.6(3) . .
O85 Mo15 O89 168.2(4) . .
O88 Mo15 O89 87.1(3) 2_755 .
O91 Mo15 O89 71.8(3) . .
O84 Mo15 O89 79.6(3) . .
O86 Mo15 O89 75.3(3) . .
O79 Mo16 O78 101.2(4) . .
O79 Mo16 O67 93.5(4) . .
O78 Mo16 O67 72.6(3) . .
O79 Mo16 O82 101.3(4) . .
O78 Mo16 O82 71.0(3) . .
O67 Mo16 O82 142.7(3) . .
O79 Mo16 O84 93.4(4) . .
O78 Mo16 O84 142.5(3) . .
O67 Mo16 O84 141.2(3) . .
O82 Mo16 O84 72.3(3) . .
O79 Mo16 O86 98.7(4) . .
O78 Mo16 O86 138.9(3) . .
O67 Mo16 O86 70.5(3) . .
O82 Mo16 O86 138.6(3) . .
O84 Mo16 O86 70.7(3) . .
O79 Mo16 O87 172.4(4) . .
O78 Mo16 O87 84.0(3) . .
O67 Mo16 O87 82.7(3) . .
O82 Mo16 O87 85.6(3) . .
O84 Mo16 O87 85.5(3) . .
O86 Mo16 O87 73.8(3) . .
O68 Mo17 O70 103.6(4) . .
O68 Mo17 O43 103.1(4) . .
O70 Mo17 O43 98.3(4) . .
O68 Mo17 O67 104.7(4) . .
O70 Mo17 O67 148.8(3) . .
O43 Mo17 O67 88.0(3) . .
O68 Mo17 O86 96.0(4) . .
O70 Mo17 O86 91.8(3) . .
O43 Mo17 O86 155.6(3) . .
O67 Mo17 O86 72.4(3) . .
O68 Mo17 O69 169.8(3) . .
O70 Mo17 O69 71.9(3) . .
O43 Mo17 O69 86.7(3) . .
O67 Mo17 O69 78.0(3) . .
O86 Mo17 O69 75.3(3) . .
O66 Mo18 O65 105.0(5) . .
O66 Mo18 O41 101.3(4) . .
O65 Mo18 O41 105.6(4) . .
O66 Mo18 O78 95.5(4) . .
O65 Mo18 O78 88.4(4) . .
O41 Mo18 O78 154.3(4) . .
O66 Mo18 O67 95.7(4) . .
O65 Mo18 O67 150.8(4) . .
O41 Mo18 O67 89.8(3) . .
O78 Mo18 O67 69.1(3) . .
O66 Mo18 O64 174.2(4) . .
O65 Mo18 O64 80.5(4) . .
O41 Mo18 O64 78.7(4) . .
O78 Mo18 O64 82.7(3) . .
O67 Mo18 O64 78.5(3) . .
O74 Mo19 O46 104.0(4) . .
O74 Mo19 O70 99.2(4) . .
O46 Mo19 O70 89.2(4) . .
O74 Mo19 O73 100.0(4) . .
O46 Mo19 O73 86.5(4) . .
O70 Mo19 O73 160.8(4) . .
O74 Mo19 O92 100.4(4) . .
O46 Mo19 O92 155.5(4) . .
O70 Mo19 O92 89.7(3) . .
O73 Mo19 O92 86.6(3) . .
O74 Mo19 O69 167.8(4) . .
O46 Mo19 O69 86.3(3) . .
O70 Mo19 O69 74.2(3) . .
O73 Mo19 O69 86.9(3) . .
O92 Mo19 O69 69.9(3) . .
O60 Mo20 O72 103.9(4) . .
O60 Mo20 O73 101.0(4) . .
O72 Mo20 O73 106.8(4) . .
O60 Mo20 O59 93.1(4) . .
O72 Mo20 O59 88.7(4) . .
O73 Mo20 O59 155.6(4) . .
O60 Mo20 O47 97.0(4) . .
O72 Mo20 O47 149.9(4) . .
O73 Mo20 O47 89.9(4) . .
O59 Mo20 O47 68.5(3) . .
O60 Mo20 O71 171.7(4) . .
O72 Mo20 O71 82.1(4) . .
O73 Mo20 O71 82.5(4) . .
O59 Mo20 O71 81.1(3) . .
O47 Mo20 O71 75.4(3) . .
O49 Mo21 O59 96.8(4) . .
O49 Mo21 O47 97.4(4) . .
O59 Mo21 O47 72.3(3) . .
O49 Mo21 O50 106.7(4) . .
O59 Mo21 O50 71.4(3) . .
O47 Mo21 O50 138.3(3) . .
O49 Mo21 O34 91.5(4) . .
O59 Mo21 O34 142.2(3) . .
O47 Mo21 O34 143.0(4) . .
O50 Mo21 O34 70.9(3) . .
O49 Mo21 O40 95.4(4) . .
O59 Mo21 O40 142.8(3) . .
O47 Mo21 O40 71.3(3) . .
O50 Mo21 O40 137.0(3) . .
O34 Mo21 O40 72.1(3) . .
O49 Mo21 O39 168.9(4) . .
O59 Mo21 O39 93.5(3) . .
O47 Mo21 O39 81.9(3) . .
O50 Mo21 O39 80.5(3) . .
O34 Mo21 O39 82.8(3) . .
O40 Mo21 O39 73.9(3) . .
O58 Mo22 O57 103.0(4) . .
O58 Mo22 O55 101.0(5) . .
O57 Mo22 O55 105.1(4) . .
O58 Mo22 O50 97.5(4) . .
O57 Mo22 O50 150.5(4) . .
O55 Mo22 O50 91.4(4) . .
O58 Mo22 O59 94.4(4) . .
O57 Mo22 O59 88.1(4) . .
O55 Mo22 O59 156.7(4) . .
O50 Mo22 O59 69.2(3) . .
O58 Mo22 O56 172.9(4) . .
O57 Mo22 O56 81.6(4) . .
O55 Mo22 O56 82.7(4) . .
O50 Mo22 O56 76.3(4) . .
O59 Mo22 O56 80.2(3) . .
O48 Mo23 O46 101.9(4) . .
O48 Mo23 O44 102.9(4) . .
O46 Mo23 O44 97.7(4) . .
O48 Mo23 O47 104.4(4) . .
O46 Mo23 O47 88.5(4) . .
O44 Mo23 O47 150.1(3) . .
O48 Mo23 O40 96.0(4) . .
O46 Mo23 O40 156.2(3) . .
O44 Mo23 O40 93.4(3) . .
O47 Mo23 O40 71.8(3) . .
O48 Mo23 O45 169.6(4) . .
O46 Mo23 O45 88.0(3) . .
O44 Mo23 O45 72.3(3) . .
O47 Mo23 O45 78.7(3) . .
O40 Mo23 O45 75.3(3) . .
O42 Mo24 O43 104.3(4) . .
O42 Mo24 O44 99.6(4) . .
O43 Mo24 O44 88.9(3) . .
O42 Mo24 O41 102.7(4) . .
O43 Mo24 O41 86.9(4) . .
O44 Mo24 O41 157.7(4) . .
O42 Mo24 O36 99.6(4) . .
O43 Mo24 O36 156.0(4) . .
O44 Mo24 O36 88.3(3) . .
O41 Mo24 O36 86.7(3) . .
O42 Mo24 O45 166.9(4) . .
O43 Mo24 O45 86.8(3) . .
O44 Mo24 O45 73.4(3) . .
O41 Mo24 O45 84.5(3) . .
O36 Mo24 O45 69.6(3) . .
O29 Mo25 O19 102.8(4) . .
O29 Mo25 O30 97.2(4) . .
O19 Mo25 O30 89.1(3) . .
O29 Mo25 O22 102.1(4) . .
O19 Mo25 O22 86.9(3) . .
O30 Mo25 O22 160.7(3) . .
O29 Mo25 O36 100.5(4) . .
O19 Mo25 O36 156.5(4) . .
O30 Mo25 O36 90.1(3) . .
O22 Mo25 O36 86.1(3) . .
O29 Mo25 O35 167.3(4) . .
O19 Mo25 O35 87.1(3) . .
O30 Mo25 O35 74.9(3) . .
O22 Mo25 O35 86.0(3) . .
O36 Mo25 O35 70.0(3) . .
O16 Mo26 O19 103.5(4) . .
O16 Mo26 O14 103.7(4) . .
O19 Mo26 O14 98.4(4) . .
O16 Mo26 O11 104.4(4) . .
O19 Mo26 O11 87.0(4) . .
O14 Mo26 O11 149.2(4) . .
O16 Mo26 O5 97.8(4) . .
O19 Mo26 O5 153.4(3) . .
O14 Mo26 O5 91.6(3) . .
O11 Mo26 O5 72.3(3) . .
O16 Mo26 O15 170.0(4) . .
O19 Mo26 O15 86.3(3) . .
O14 Mo26 O15 72.5(3) . .
O11 Mo26 O15 77.7(3) . .
O5 Mo26 O15 73.3(3) . .
O2 Mo27 O1 103.1(4) . .
O2 Mo27 O3 103.1(5) . .
O1 Mo27 O3 98.8(4) . .
O2 Mo27 O7 105.3(5) . .
O1 Mo27 O7 87.4(4) . .
O3 Mo27 O7 148.8(4) . .
O2 Mo27 O5 96.3(4) . .
O1 Mo27 O5 154.5(4) . .
O3 Mo27 O5 92.6(3) . .
O7 Mo27 O5 71.5(3) . .
O2 Mo27 O4 169.2(4) . .
O1 Mo27 O4 87.5(3) . .
O3 Mo27 O4 72.8(3) . .
O7 Mo27 O4 77.0(3) . .
O5 Mo27 O4 74.2(3) . .
O150 Mo29 O147 103.9(4) . .
O150 Mo29 O153 100.6(4) . .
O147 Mo29 O153 93.5(4) . .
O150 Mo29 O145 100.7(4) . .
O147 Mo29 O145 86.1(4) . .
O153 Mo29 O145 158.1(4) . .
O150 Mo29 O152 100.7(4) . .
O147 Mo29 O152 154.8(3) . .
O153 Mo29 O152 87.1(4) . .
O145 Mo29 O152 84.1(4) . .
O150 Mo29 O149 167.7(4) . .
O147 Mo29 O149 87.4(3) . .
O153 Mo29 O149 73.3(3) . .
O145 Mo29 O149 84.8(3) . .
O152 Mo29 O149 68.7(3) . .
O32 Mo30 O18 101.2(4) . .
O32 Mo30 O30 102.9(4) . .
O18 Mo30 O30 98.1(4) . .
O32 Mo30 O34 104.4(4) . .
O18 Mo30 O34 87.7(3) . .
O30 Mo30 O34 150.3(3) . .
O32 Mo30 O40 97.5(4) . .
O18 Mo30 O40 156.2(3) . .
O30 Mo30 O40 91.9(3) . .
O34 Mo30 O40 73.4(3) . .
O32 Mo30 O35 170.9(4) . .
O18 Mo30 O35 87.5(3) . .
O30 Mo30 O35 73.0(3) . .
O34 Mo30 O35 78.2(3) . .
O40 Mo30 O35 74.7(3) . .
O23 Mo31 O24 103.6(4) . .
O23 Mo31 O22 100.8(4) . .
O24 Mo31 O22 106.1(4) . .
O23 Mo31 O11 94.7(4) . .
O24 Mo31 O11 152.1(4) . .
O22 Mo31 O11 90.6(4) . .
O23 Mo31 O8 96.4(4) . .
O24 Mo31 O8 88.5(4) . .
O22 Mo31 O8 154.0(4) . .
O11 Mo31 O8 68.5(3) . .
O23 Mo31 O21 171.6(4) . .
O24 Mo31 O21 82.5(4) . .
O22 Mo31 O21 82.7(4) . .
O11 Mo31 O21 77.5(3) . .
O8 Mo31 O21 78.0(3) . .
O76 Mo32 O77 104.3(5) . .
O76 Mo32 O96 99.6(4) . .
O77 Mo32 O96 99.9(4) . .
O76 Mo32 O57 92.3(4) . .
O77 Mo32 O57 95.3(4) . .
O96 Mo32 O57 157.7(4) . .
O76 Mo32 O75 92.9(4) . .
O77 Mo32 O75 161.6(4) . .
O96 Mo32 O75 83.4(4) . .
O57 Mo32 O75 77.1(4) . .
O76 Mo32 O72 165.4(4) . .
O77 Mo32 O72 89.0(4) . .
O96 Mo32 O72 83.5(3) . .
O57 Mo32 O72 80.5(3) . .
O75 Mo32 O72 73.3(3) . .
O17 Mo33 O18 102.9(4) . .
O17 Mo33 O14 99.0(4) . .
O18 Mo33 O14 88.9(3) . .
O17 Mo33 O31 100.3(4) . .
O18 Mo33 O31 88.0(3) . .
O14 Mo33 O31 160.6(4) . .
O17 Mo33 O13 98.9(4) . .
O18 Mo33 O13 158.1(4) . .
O14 Mo33 O13 89.7(3) . .
O31 Mo33 O13 86.0(3) . .
O17 Mo33 O15 167.6(4) . .
O18 Mo33 O15 88.3(3) . .
O14 Mo33 O15 75.8(3) . .
O31 Mo33 O15 84.9(3) . .
O13 Mo33 O15 70.1(3) . .
O38 Mo34 O39 103.3(4) . .
O38 Mo34 O35 105.5(4) . .
O39 Mo34 O35 99.4(4) . .
O38 Mo34 O45 105.6(4) . .
O39 Mo34 O45 96.6(4) . .
O35 Mo34 O45 140.5(3) . .
O38 Mo34 O36 99.7(4) . .
O39 Mo34 O36 157.0(4) . .
O35 Mo34 O36 75.9(3) . .
O45 Mo34 O36 75.4(3) . .
O38 Mo34 O40 176.0(4) . .
O39 Mo34 O40 72.8(3) . .
O35 Mo34 O40 75.5(3) . .
O45 Mo34 O40 75.2(3) . .
O36 Mo34 O40 84.3(3) . .
O160 Mo35 O175 103.2(4) . .
O160 Mo35 O172 101.6(4) . .
O175 Mo35 O172 96.6(4) . .
O160 Mo35 O173 103.3(4) . .
O175 Mo35 O173 88.6(4) . .
O172 Mo35 O173 152.6(4) . .
O160 Mo35 O157 96.2(4) . .
O175 Mo35 O157 155.7(3) . .
O172 Mo35 O157 93.5(4) . .
O173 Mo35 O157 72.6(3) . .
O160 Mo35 O171 169.4(4) . .
O175 Mo35 O171 86.9(3) . .
O172 Mo35 O171 73.5(3) . .
O173 Mo35 O171 80.0(3) . .
O157 Mo35 O171 74.9(3) . .
O128 Mo36 O121 104.4(5) . .
O128 Mo36 O131 101.5(4) . .
O121 Mo36 O131 103.7(4) . .
O128 Mo36 O126 91.9(4) . .
O121 Mo36 O126 91.5(4) . .
O131 Mo36 O126 156.4(4) . .
O128 Mo36 O130 93.1(4) . .
O121 Mo36 O130 153.8(4) . .
O131 Mo36 O130 91.5(4) . .
O126 Mo36 O130 68.2(3) . .
O128 Mo36 O129 167.7(4) . .
O121 Mo36 O129 84.7(4) . .
O131 Mo36 O129 84.1(4) . .
O126 Mo36 O129 79.4(3) . .
O130 Mo36 O129 75.7(4) . .
O101 Mo37 O104 105.6(5) . .
O101 Mo37 O105 101.2(4) . .
O104 Mo37 O105 104.2(4) . .
O101 Mo37 O82 94.0(4) . 2_755
O104 Mo37 O82 91.7(4) . 2_755
O105 Mo37 O82 153.9(4) . 2_755
O101 Mo37 O84 91.4(4) . 2_755
O104 Mo37 O84 155.3(4) . 2_755
O105 Mo37 O84 89.5(3) . 2_755
O82 Mo37 O84 68.9(3) 2_755 2_755
O101 Mo37 O103 169.3(4) . .
O104 Mo37 O103 84.6(4) . .
O105 Mo37 O103 78.9(4) . .
O82 Mo37 O103 82.3(4) 2_755 .
O84 Mo37 O103 77.9(3) 2_755 .
O90 Mo38 O87 103.8(4) . .
O90 Mo38 O69 105.5(4) . .
O87 Mo38 O69 99.4(4) . .
O90 Mo38 O89 105.5(4) . .
O87 Mo38 O89 96.4(4) . .
O69 Mo38 O89 140.5(3) . .
O90 Mo38 O92 100.0(4) . .
O87 Mo38 O92 156.2(4) . .
O69 Mo38 O92 75.7(3) . .
O89 Mo38 O92 75.3(3) . .
O99 Mo39 O98 103.2(5) . .
O99 Mo39 O96 98.8(4) . .
O98 Mo39 O96 99.3(4) . .
O99 Mo39 O114 96.3(4) . 2_755
O98 Mo39 O114 98.6(5) . 2_755
O96 Mo39 O114 153.3(4) . 2_755
O99 Mo39 O97 90.8(5) . .
O98 Mo39 O97 165.5(5) . .
O96 Mo39 O97 81.9(4) . .
O114 Mo39 O97 76.0(4) 2_755 .
O99 Mo39 O100 167.9(4) . 2_755
O98 Mo39 O100 88.8(4) . 2_755
O96 Mo39 O100 79.6(3) . 2_755
O114 Mo39 O100 81.0(4) 2_755 2_755
O97 Mo39 O100 77.1(4) . 2_755
O201 Mo40 O1 103.3(4) . .
O201 Mo40 O200 99.2(4) . .
O1 Mo40 O200 88.5(4) . .
O201 Mo40 O202 101.6(5) . .
O1 Mo40 O202 86.6(4) . .
O200 Mo40 O202 159.2(4) . .
O201 Mo40 O189 99.8(4) . .
O1 Mo40 O189 156.9(4) . .
O200 Mo40 O189 89.3(4) . .
O202 Mo40 O189 87.3(4) . .
O201 Mo40 O199 167.7(4) . .
O1 Mo40 O199 87.1(3) . .
O200 Mo40 O199 74.2(3) . .
O202 Mo40 O199 85.3(4) . .
O189 Mo40 O199 70.2(3) . .
O132 Mo41 O133 103.1(4) . .
O132 Mo41 O110 104.1(4) . .
O133 Mo41 O110 100.1(4) . .
O132 Mo41 O134 104.0(4) . .
O133 Mo41 O134 97.3(4) . .
O110 Mo41 O134 142.4(3) . .
O132 Mo41 O109 100.7(4) . .
O133 Mo41 O109 156.0(4) . .
O110 Mo41 O109 76.1(3) . .
O134 Mo41 O109 74.5(3) . .
O132 Mo41 O137 177.0(4) . .
O133 Mo41 O137 73.8(3) . .
O110 Mo41 O137 76.6(3) . .
O134 Mo41 O137 76.7(3) . .
O109 Mo41 O137 82.3(3) . .
O37 Mo42 O51 104.3(5) . .
O37 Mo42 O31 100.8(4) . .
O51 Mo42 O31 105.7(4) . .
O37 Mo42 O50 99.1(4) . .
O51 Mo42 O50 88.4(4) . .
O31 Mo42 O50 151.7(4) . .
O37 Mo42 O34 94.9(4) . .
O51 Mo42 O34 151.8(4) . .
O31 Mo42 O34 90.3(4) . .
O50 Mo42 O34 68.1(3) . .
O37 Mo42 O33 172.0(4) . .
O51 Mo42 O33 81.6(4) . .
O31 Mo42 O33 82.4(4) . .
O50 Mo42 O33 75.5(3) . .
O34 Mo42 O33 77.7(3) . .
O174 Mo43 O179 103.6(5) . .
O174 Mo43 O180 99.6(4) . .
O179 Mo43 O180 105.5(4) . .
O174 Mo43 O127 98.1(4) . .
O179 Mo43 O127 90.1(4) . .
O180 Mo43 O127 152.9(4) . .
O174 Mo43 O173 93.2(4) . .
O179 Mo43 O173 154.4(4) . .
O180 Mo43 O173 90.4(4) . .
O127 Mo43 O173 68.2(3) . .
O174 Mo43 O176 170.8(4) . .
O179 Mo43 O176 85.6(5) . .
O180 Mo43 O176 78.1(4) . .
O127 Mo43 O176 81.2(4) . .
O173 Mo43 O176 78.0(3) . .
O151 Mo44 O154 103.1(4) . .
O151 Mo44 O149 104.0(4) . .
O154 Mo44 O149 98.9(4) . .
O151 Mo44 O171 103.3(4) . .
O154 Mo44 O171 99.7(4) . .
O149 Mo44 O171 142.4(3) . .
O151 Mo44 O152 100.1(4) . .
O154 Mo44 O152 156.8(4) . .
O149 Mo44 O152 75.1(3) . .
O171 Mo44 O152 75.0(3) . .
O151 Mo44 O157 177.8(4) . .
O154 Mo44 O157 74.9(3) . .
O149 Mo44 O157 77.0(3) . .
O171 Mo44 O157 76.7(3) . .
O152 Mo44 O157 82.0(3) . .
O195 Mo45 O164 103.7(5) . .
O195 Mo45 O196 100.0(4) . .
O164 Mo45 O196 106.1(4) . .
O195 Mo45 O165 97.6(4) . .
O164 Mo45 O165 89.8(4) . .
O196 Mo45 O165 152.6(4) . .
O195 Mo45 O194 93.8(4) . .
O164 Mo45 O194 154.2(4) . .
O196 Mo45 O194 89.2(4) . .
O165 Mo45 O194 68.8(3) . .
O195 Mo45 O222 172.6(4) . .
O164 Mo45 O222 83.5(5) . .
O196 Mo45 O222 79.3(4) . .
O165 Mo45 O222 80.6(4) . .
O194 Mo45 O222 78.9(4) . .
O212 Mo46 O197 104.2(4) . .
O212 Mo46 O3 98.7(4) . .
O197 Mo46 O3 88.5(4) . .
O212 Mo46 O196 102.4(5) . .
O197 Mo46 O196 88.3(4) . .
O3 Mo46 O196 158.7(4) . .
O212 Mo46 O13 96.9(4) . .
O197 Mo46 O13 158.9(4) . .
O3 Mo46 O13 88.8(3) . .
O196 Mo46 O13 86.6(4) . .
O212 Mo46 O4 165.3(4) . .
O197 Mo46 O4 88.9(3) . .
O3 Mo46 O4 74.7(3) . .
O196 Mo46 O4 84.2(4) . .
O13 Mo46 O4 70.2(3) . .
O209 Mo47 O210 103.0(5) . .
O209 Mo47 O227 104.2(4) . .
O210 Mo47 O227 105.1(4) . .
O209 Mo47 O9 96.2(4) . .
O210 Mo47 O9 152.4(4) . .
O227 Mo47 O9 89.0(4) . .
O209 Mo47 O8 97.4(4) . .
O210 Mo47 O8 89.1(4) . .
O227 Mo47 O8 150.5(4) . .
O9 Mo47 O8 68.7(3) . .
O209 Mo47 O211 173.0(4) . .
O210 Mo47 O211 79.0(4) . .
O227 Mo47 O211 81.5(4) . .
O9 Mo47 O211 79.8(4) . .
O8 Mo47 O211 75.8(3) . .
O193 Mo49 O184 104.0(4) . .
O193 Mo49 O199 105.6(4) . .
O184 Mo49 O199 98.9(4) . .
O193 Mo49 O186 107.3(4) . .
O184 Mo49 O186 95.3(4) . .
O199 Mo49 O186 139.6(3) . .
O193 Mo49 O189 99.7(4) . .
O184 Mo49 O189 156.3(4) . .
O199 Mo49 O189 75.8(3) . .
O186 Mo49 O189 76.1(3) . .
O205 Mo50 O206 102.6(5) . .
O205 Mo50 O202 101.6(4) . .
O206 Mo50 O202 106.2(4) . .
O205 Mo50 O9 97.0(4) . .
O206 Mo50 O9 88.5(4) . .
O202 Mo50 O9 153.0(4) . .
O205 Mo50 O7 94.7(4) . .
O206 Mo50 O7 152.4(4) . .
O202 Mo50 O7 91.0(4) . .
O9 Mo50 O7 67.9(3) . .
O205 Mo50 O204 171.1(4) . .
O206 Mo50 O204 85.4(5) . .
O202 Mo50 O204 79.6(4) . .
O9 Mo50 O204 79.2(4) . .
O7 Mo50 O204 76.5(4) . .
O203 Mo51 O208 104.1(6) . .
O203 Mo51 O191 100.2(5) . .
O208 Mo51 O191 99.7(5) . .
O203 Mo51 O227 94.4(4) . .
O208 Mo51 O227 92.2(4) . .
O191 Mo51 O227 158.2(4) . .
O203 Mo51 O206 90.8(5) . .
O208 Mo51 O206 163.8(5) . .
O191 Mo51 O206 83.7(4) . .
O227 Mo51 O206 80.1(4) . .
O203 Mo51 O207 166.3(5) . .
O208 Mo51 O207 87.1(5) . .
O191 Mo51 O207 85.3(4) . .
O227 Mo51 O207 77.1(4) . .
O206 Mo51 O207 77.3(4) . .
O27 Mo52 O28 104.8(5) . .
O27 Mo52 O26 101.4(5) . .
O28 Mo52 O26 101.4(4) . .
O27 Mo52 O210 93.3(4) . .
O28 Mo52 O210 91.3(4) . .
O26 Mo52 O210 157.3(4) . .
O27 Mo52 O24 88.1(5) . .
O28 Mo52 O24 164.5(4) . .
O26 Mo52 O24 84.0(4) . .
O210 Mo52 O24 79.2(3) . .
O27 Mo52 O322 161.2(5) . .
O28 Mo52 O322 91.5(4) . .
O26 Mo52 O322 84.1(4) . .
O210 Mo52 O322 76.8(4) . .
O24 Mo52 O322 74.5(3) . .
O177 Mo53 O178 104.3(6) . .
O177 Mo53 O191 99.1(5) . .
O178 Mo53 O191 98.3(5) . .
O177 Mo53 O123 96.7(5) . .
O178 Mo53 O123 94.4(5) . .
O191 Mo53 O123 156.7(4) . .
O177 Mo53 O179 91.7(5) . .
O178 Mo53 O179 163.4(6) . .
O191 Mo53 O179 83.2(4) . .
O123 Mo53 O179 79.2(4) . .
O177 Mo53 O192 169.7(5) . .
O178 Mo53 O192 85.1(5) . .
O191 Mo53 O192 83.5(4) . .
O123 Mo53 O192 78.1(4) . .
O179 Mo53 O192 78.6(4) . .
O183 Mo54 O165 103.1(5) . .
O183 Mo54 O182 94.7(4) . .
O165 Mo54 O182 141.3(4) . .
O183 Mo54 O194 93.1(4) . .
O165 Mo54 O194 72.4(4) . .
O182 Mo54 O194 141.2(4) . .
O183 Mo54 O166 98.6(4) . .
O165 Mo54 O166 71.1(4) . .
O182 Mo54 O166 72.4(4) . .
O194 Mo54 O166 143.3(4) . .
O183 Mo54 O185 100.5(4) . .
O165 Mo54 O185 137.0(4) . .
O182 Mo54 O185 70.4(3) . .
O194 Mo54 O185 70.8(3) . .
O166 Mo54 O185 139.2(3) . .
O183 Mo54 O184 174.5(4) . .
O165 Mo54 O184 80.7(4) . .
O182 Mo54 O184 84.5(3) . .
O194 Mo54 O184 84.2(3) . .
O166 Mo54 O184 86.3(3) . .
O185 Mo54 O184 74.2(3) . .
O167 Mo55 O156 104.7(5) . .
O167 Mo55 O169 101.6(4) . .
O156 Mo55 O169 103.5(4) . .
O167 Mo55 O166 94.4(4) . .
O156 Mo55 O166 91.6(4) . .
O169 Mo55 O166 154.3(4) . .
O167 Mo55 O182 90.9(4) . .
O156 Mo55 O182 156.0(4) . .
O169 Mo55 O182 90.7(4) . .
O166 Mo55 O182 68.8(3) . .
O167 Mo55 O168 169.3(4) . .
O156 Mo55 O168 85.2(5) . .
O169 Mo55 O168 79.5(4) . .
O166 Mo55 O168 81.1(4) . .
O182 Mo55 O168 78.4(4) . .
O12 Mo56 O10 103.6(4) . .
O12 Mo56 O4 105.6(4) . .
O10 Mo56 O4 98.1(4) . .
O12 Mo56 O15 106.0(4) . .
O10 Mo56 O15 97.4(4) . .
O4 Mo56 O15 140.2(3) . .
O12 Mo56 O13 98.9(4) . .
O10 Mo56 O13 157.5(4) . .
O4 Mo56 O13 76.1(3) . .
O15 Mo56 O13 75.6(3) . .
O12 Mo56 O5 176.2(4) . .
O10 Mo56 O5 72.7(3) . .
O4 Mo56 O5 74.8(3) . .
O15 Mo56 O5 75.2(3) . .
O13 Mo56 O5 84.9(3) . .
O6 Mo57 O8 102.0(4) . .
O6 Mo57 O9 98.7(4) . .
O8 Mo57 O9 71.2(3) . .
O6 Mo57 O7 95.9(4) . .
O8 Mo57 O7 140.5(3) . .
O9 Mo57 O7 71.6(4) . .
O6 Mo57 O11 92.1(4) . .
O8 Mo57 O11 71.9(3) . .
O9 Mo57 O11 142.9(3) . .
O7 Mo57 O11 142.6(4) . .
O6 Mo57 O5 97.6(4) . .
O8 Mo57 O5 139.1(3) . .
O9 Mo57 O5 140.4(3) . .
O7 Mo57 O5 71.0(3) . .
O11 Mo57 O5 71.8(3) . .
O6 Mo57 O10 170.9(4) . .
O8 Mo57 O10 84.6(3) . .
O9 Mo57 O10 89.3(4) . .
O7 Mo57 O10 82.4(3) . .
O11 Mo57 O10 84.0(3) . .
O5 Mo57 O10 73.4(3) . .
O62 Mo58 O61 104.7(6) . .
O62 Mo58 O80 99.0(5) . .
O61 Mo58 O80 96.6(4) . .
O62 Mo58 O26 96.3(5) . .
O61 Mo58 O26 96.5(4) . .
O80 Mo58 O26 156.6(4) . .
O62 Mo58 O65 90.9(5) . .
O61 Mo58 O65 164.3(5) . .
O80 Mo58 O65 82.7(4) . .
O26 Mo58 O65 79.5(4) . .
O62 Mo58 O63 164.6(5) . .
O61 Mo58 O63 90.7(5) . .
O80 Mo58 O63 79.1(4) . .
O26 Mo58 O63 81.4(4) . .
O65 Mo58 O63 73.7(4) . .
O83 Mo59 O102 102.4(5) . 2_755
O83 Mo59 O80 98.9(4) . .
O102 Mo59 O80 105.5(4) 2_755 .
O83 Mo59 O82 98.1(4) . .
O102 Mo59 O82 93.5(4) 2_755 .
O80 Mo59 O82 151.0(4) . .
O83 Mo59 O78 96.0(4) . .
O102 Mo59 O78 155.3(5) 2_755 .
O80 Mo59 O78 87.5(4) . .
O82 Mo59 O78 67.5(3) . .
O83 Mo59 O81 175.6(4) . .
O102 Mo59 O81 81.5(5) 2_755 .
O80 Mo59 O81 81.6(4) . .
O82 Mo59 O81 79.7(3) . .
O78 Mo59 O81 79.6(3) . .
O122 Mo60 O124 103.7(6) . .
O122 Mo60 O123 104.1(5) . .
O124 Mo60 O123 100.5(5) . .
O122 Mo60 O126 93.1(4) . .
O124 Mo60 O126 93.5(4) . .
O123 Mo60 O126 154.4(4) . .
O122 Mo60 O127 155.5(5) . .
O124 Mo60 O127 93.0(5) . .
O123 Mo60 O127 89.9(4) . .
O126 Mo60 O127 67.8(3) . .
O122 Mo60 O125 84.4(5) . .
O124 Mo60 O125 169.9(5) . .
O123 Mo60 O125 83.1(4) . .
O126 Mo60 O125 79.9(3) . .
O127 Mo60 O125 77.4(4) . .
O117 Mo61 O114 106.0(5) . .
O117 Mo61 O118 94.3(5) . .
O114 Mo61 O118 90.0(5) . .
O117 Mo61 O112 93.3(5) . .
O114 Mo61 O112 92.1(5) . .
O118 Mo61 O112 171.2(4) . .
O117 Mo61 O119 95.8(4) . .
O114 Mo61 O119 158.1(4) . .
O118 Mo61 O119 85.8(4) . .
O112 Mo61 O119 89.1(4) . .
O117 Mo61 O113 163.6(4) . .
O114 Mo61 O113 90.3(4) . .
O118 Mo61 O113 87.7(4) . .
O112 Mo61 O113 83.8(4) . .
O119 Mo61 O113 68.0(3) . .
M62 Mo62 O53 166.5(11) . .
M62 Mo62 O225 78.5(13) . .
O53 Mo62 O225 104.9(7) . .
M62 Mo62 O52 91.6(12) . .
O53 Mo62 O52 100.2(7) . .
O225 Mo62 O52 102.0(5) . .
M62 Mo62 O55 71.8(11) . .
O53 Mo62 O55 94.8(5) . .
O225 Mo62 O55 94.1(5) . .
O52 Mo62 O55 154.2(5) . .
M62 Mo62 O51 81.4(12) . .
O53 Mo62 O51 93.9(5) . .
O225 Mo62 O51 159.7(7) . .
O52 Mo62 O51 81.7(4) . .
O55 Mo62 O51 76.4(4) . .
M62 Mo62 O226 8.3(12) . .
O53 Mo62 O226 167.8(5) . .
O225 Mo62 O226 84.7(7) . .
O52 Mo62 O226 84.9(6) . .
O55 Mo62 O226 76.6(4) . .
O51 Mo62 O226 75.8(4) . .
M63 Mo63 O224 158.9(16) . .
M63 Mo63 O223 95.7(17) . .
O224 Mo63 O223 104.4(9) . .
M63 Mo63 O52 86.4(15) . .
O224 Mo63 O52 96.9(7) . .
O223 Mo63 O52 97.6(6) . .
M63 Mo63 O161 72.2(15) . .
O224 Mo63 O161 98.8(7) . .
O223 Mo63 O161 97.1(6) . .
O52 Mo63 O161 155.1(7) . .
M63 Mo63 O164 68.1(15) . .
O224 Mo63 O164 91.8(6) . .
O223 Mo63 O164 163.8(8) . .
O52 Mo63 O164 80.3(5) . .
O161 Mo63 O164 79.9(4) . .
M63 Mo63 O221 10.3(16) . .
O224 Mo63 O221 168.0(7) . .
O223 Mo63 O221 87.6(9) . .
O52 Mo63 O221 81.3(6) . .
O161 Mo63 O221 79.4(6) . .
O164 Mo63 O221 76.2(5) . .
O144 Mo64 O161 107.1(5) . .
O144 Mo64 O162 96.0(6) . .
O161 Mo64 O162 92.8(6) . .
O144 Mo64 O166 94.6(4) . .
O161 Mo64 O166 157.4(4) . .
O162 Mo64 O166 91.3(5) . .
O144 Mo64 O165 161.9(5) . .
O161 Mo64 O165 89.6(4) . .
O162 Mo64 O165 90.0(5) . .
O166 Mo64 O165 68.2(3) . .
O144 Mo64 O163 89.7(6) . .
O161 Mo64 O163 88.6(6) . .
O162 Mo64 O163 173.4(5) . .
O166 Mo64 O163 85.0(5) . .
O165 Mo64 O163 83.6(5) . .
O258 Mo70 O256 103.1(12) . .
O258 Mo70 O257 97.7(11) . .
O256 Mo70 O257 150.9(10) . .
O258 Mo70 O270 96.8(13) . .
O256 Mo70 O270 77.5(12) . .
O257 Mo70 O270 80.0(12) . .
O258 Mo70 O255 164.0(11) . .
O256 Mo70 O255 82.1(10) . .
O257 Mo70 O255 72.8(9) . .
O270 Mo70 O255 69.2(12) . .
O258 Mo70 M71 94.6(9) . .
O256 Mo70 M71 35.0(8) . .
O257 Mo70 M71 123.8(7) . .
O270 Mo70 M71 44.1(10) . .
O255 Mo70 M71 80.9(7) . .
O264 Mo71 O259 102.0(16) . .
O264 Mo71 O271 105.0(17) . .
O259 Mo71 O271 98.9(14) . .
O264 Mo71 O260 114(2) . .
O259 Mo71 O260 143.6(18) . .
O271 Mo71 O260 71.9(17) . .
O262 Mo72 O263 117(2) . .
O262 Mo72 O257 92(2) . .
O263 Mo72 O257 99.8(13) . .
O262 Mo72 O265 110(3) . .
O263 Mo72 O265 86.3(16) . .
O257 Mo72 O265 152.5(14) . .
O262 Mo72 O261 88(2) . .
O263 Mo72 O261 153.1(14) . .
O257 Mo72 O261 88.8(11) . .
O265 Mo72 O261 75.1(15) . .
O262 Mo72 O255 153(2) . .
O263 Mo72 O255 88.1(12) . .
O257 Mo72 O255 74.4(9) . .
O265 Mo72 O255 79.0(14) . .
O261 Mo72 O255 69.5(11) . .
O272 Mo73 O268 107(2) . .
O272 Mo73 O277 82.0(18) . .
O268 Mo73 O277 163.5(17) . .
O272 Mo73 O277 127.1(18) . 2_755
O268 Mo73 O277 115.1(17) . 2_755
O277 Mo73 O277 50.3(18) . 2_755
O272 Mo73 O259 87.6(16) . .
O268 Mo73 O259 85.2(15) . .
O277 Mo73 O259 81.3(13) . .
O277 Mo73 O259 66.4(12) 2_755 .
O272 Mo73 M72 34.3(15) . .
O268 Mo73 M72 140.6(14) . .
O277 Mo73 M72 51.3(10) . .
O277 Mo73 M72 101.3(10) 2_755 .
O259 Mo73 M72 96.7(8) . .
Mo73 Mo73 M72 94.8(4) 2_755 .
Mo62 M62 O226 167.3(19) . .
Mo62 M62 O225 74.7(14) . .
O226 M62 O225 114.4(12) . .
Mo62 M62 O55 85.3(11) . .
O226 M62 O55 101.8(10) . .
O225 M62 O55 96.7(9) . .
Mo62 M62 O52 65.4(11) . .
O226 M62 O52 104.0(11) . .
O225 M62 O52 94.1(9) . .
O55 M62 O52 144.7(10) . .
Mo62 M62 O51 77.9(12) . .
O226 M62 O51 93.1(10) . .
O225 M62 O51 152.4(11) . .
O55 M62 O51 77.7(6) . .
O52 M62 O51 77.3(7) . .
Mo62 M62 O53 9.2(7) . .
O226 M62 O53 168.1(12) . .
O225 M62 O53 77.5(9) . .
O55 M62 O53 76.2(6) . .
O52 M62 O53 73.5(7) . .
O51 M62 O53 75.0(6) . .
Mo63 M63 O221 165(2) . .
Mo63 M63 O161 85.4(15) . .
O221 M63 O161 104.9(14) . .
Mo63 M63 O223 61.6(15) . .
O221 M63 O223 106.1(14) . .
O161 M63 O223 92.7(9) . .
Mo63 M63 O52 71.9(16) . .
O221 M63 O52 99.9(11) . .
O161 M63 O52 154.0(13) . .
O223 M63 O52 87.6(10) . .
Mo63 M63 O164 92.7(16) . .
O221 M63 O164 99.0(12) . .
O161 M63 O164 86.3(9) . .
O223 M63 O164 154.2(14) . .
O52 M63 O164 82.3(8) . .
Mo63 M63 O224 14.6(11) . .
O221 M63 O224 174.7(13) . .
O161 M63 O224 79.9(9) . .
O223 M63 O224 75.6(10) . .
O52 M63 O224 75.0(9) . .
O164 M63 O224 78.9(8) . .
O276 M70 O260 101(3) . .
O276 M70 O271 158(3) . .
O260 M70 O271 63.5(15) . .
M71' M71' M70' 106.4(5) 2_755 .
O275 M71 O256 98(2) . .
O275 M71 O274 92(2) . .
O256 M71 O274 89.1(15) . .
O275 M71 O266 84(2) . .
O256 M71 O266 89.0(12) . .
O274 M71 O266 175.2(16) . .
O275 M71 O270 167(2) . .
O256 M71 O270 77.7(12) . .
O274 M71 O270 100.3(16) . .
O266 M71 O270 83.7(14) . .
O275 M71 M71 125(2) . 2_755
O256 M71 M71 131.0(10) . 2_755
O274 M71 M71 68.9(13) . 2_755
O266 M71 M71 115.5(10) . 2_755
O270 M71 M71 64.9(9) . 2_755
O275 M71 Mo70 134(2) . .
O256 M71 Mo70 35.4(8) . .
O274 M71 Mo70 86.8(12) . .
O266 M71 Mo70 94.2(10) . .
O270 M71 Mo70 44.0(9) . .
M71 M71 Mo70 98.0(3) 2_755 .
O254 M72' M73" 124.0(8) . .
O272 M72 O277 74.3(17) . .
O272 M72 O271 78.5(17) . .
O277 M72 O271 72.2(12) . .
O272 M72 Mo73 36.5(15) . .
O277 M72 Mo73 41.1(9) . .
O271 M72 Mo73 83.8(9) . .
O255 M73 O261 82.5(12) . .
O255 M73 O266 94.8(12) . .
O261 M73 O266 155.7(14) . .
O255 M73 O261 141.9(12) . 2_755
O261 M73 O261 59.3(15) . 2_755
O266 M73 O261 119.5(11) . 2_755
O255 M73 O270 72.4(12) . .
O261 M73 O270 81.2(13) . .
O266 M73 O270 75.1(13) . .
O261 M73 O270 99.2(11) 2_755 .
O255 M73 M73 115.2(9) . 2_755
O261 M73 M73 52.2(9) . 2_755
O266 M73 M73 109.2(9) . 2_755
O261 M73 M73 41.0(8) 2_755 2_755
O270 M73 M73 58.6(8) . 2_755
O267 M73' M73" 43.1(15) . .
M73' M73' M73" 96.9(4) 2_755 .
O267 M73" M73' 43.3(15) . .
O267 M73" M72' 111.4(15) . .
M73' M73" M72' 87.7(4) . .
M73" M73" M72' 80.4(5) 2_755 .
O156 Ce1 O220 134.4(4) . .
O156 Ce1 O219 97.1(6) . .
O220 Ce1 O219 84.4(6) . .
O156 Ce1 O142 68.9(3) . .
O220 Ce1 O142 132.3(4) . .
O219 Ce1 O142 140.5(6) . .
O156 Ce1 O218 143.2(4) . .
O220 Ce1 O218 80.2(5) . .
O219 Ce1 O218 70.6(6) . .
O142 Ce1 O218 98.2(4) . .
O156 Ce1 O155 72.4(4) . .
O220 Ce1 O155 147.1(5) . .
O219 Ce1 O155 71.8(6) . .
O142 Ce1 O155 68.8(4) . .
O218 Ce1 O155 70.8(4) . .
O156 Ce1 O143 70.4(4) . .
O220 Ce1 O143 78.5(5) . .
O219 Ce1 O143 138.2(6) . .
O142 Ce1 O143 73.6(4) . .
O218 Ce1 O143 141.0(5) . .
O155 Ce1 O143 134.3(4) . .
O156 Ce1 O117 127.2(3) . .
O220 Ce1 O117 70.0(3) . .
O219 Ce1 O117 135.1(6) . .
O142 Ce1 O117 65.2(3) . .
O218 Ce1 O117 69.2(4) . .
O155 Ce1 O117 111.7(4) . .
O143 Ce1 O117 73.0(4) . .
O156 Ce1 O144 66.9(3) . .
O220 Ce1 O144 72.7(4) . .
O219 Ce1 O144 65.6(6) . .
O142 Ce1 O144 131.1(4) . .
O218 Ce1 O144 129.9(5) . .
O155 Ce1 O144 114.8(4) . .
O143 Ce1 O144 73.0(5) . .
O117 Ce1 O144 133.4(4) . .
O121 Ce2 O104 70.7(3) . .
O121 Ce2 O213 131.6(5) . .
O104 Ce2 O213 132.5(6) . .
O121 Ce2 O215 139.4(5) . .
O104 Ce2 O215 104.8(6) . .
O213 Ce2 O215 82.2(7) . .
O121 Ce2 O217 73.8(4) . .
O104 Ce2 O217 72.5(4) . .
O213 Ce2 O217 76.1(7) . .
O215 Ce2 O217 145.2(5) . .
O121 Ce2 O214 87.5(5) . .
O104 Ce2 O214 137.3(5) . .
O213 Ce2 O214 89.4(7) . .
O215 Ce2 O214 68.6(6) . .
O217 Ce2 O214 136.9(5) . .
O121 Ce2 O102 134.5(3) . .
O104 Ce2 O102 66.9(3) . .
O213 Ce2 O102 72.7(4) . .
O215 Ce2 O102 69.2(5) . .
O217 Ce2 O102 78.4(4) . .
O214 Ce2 O102 135.9(4) . .
O121 Ce2 O122 66.4(3) . .
O104 Ce2 O122 129.1(3) . .
O213 Ce2 O122 68.2(4) . .
O215 Ce2 O122 125.5(6) . .
O217 Ce2 O122 70.4(4) . .
O214 Ce2 O122 66.5(5) . .
O102 Ce2 O122 134.4(4) . .
O121 Ce2 O216 70.5(4) . .
O104 Ce2 O216 70.4(4) . .
O213 Ce2 O216 149.0(7) . .
O215 Ce2 O216 70.2(5) . .
O217 Ce2 O216 134.9(5) . .
O214 Ce2 O216 67.8(5) . .
O102 Ce2 O216 108.7(4) . .
O122 Ce2 O216 116.8(4) . .
Mo27 O1 Mo40 158.7(5) . .
Mo27 O3 Mo46 121.6(4) . .
Mo56 O4 Mo46 103.3(4) . .
Mo56 O4 Mo27 108.6(4) . .
Mo46 O4 Mo27 89.6(3) . .
Mo27 O5 Mo26 140.6(4) . .
Mo27 O5 Mo57 102.8(4) . .
Mo26 O5 Mo57 102.7(4) . .
Mo27 O5 Mo56 102.4(3) . .
Mo26 O5 Mo56 104.2(3) . .
Mo57 O5 Mo56 96.3(3) . .
Mo27 O7 Mo57 109.4(4) . .
Mo27 O7 Mo50 141.9(4) . .
Mo57 O7 Mo50 108.5(4) . .
Mo57 O8 Mo47 110.0(4) . .
Mo57 O8 Mo31 109.9(4) . .
Mo47 O8 Mo31 138.7(4) . .
Mo57 O9 Mo47 110.2(4) . .
Mo57 O9 Mo50 110.5(4) . .
Mo47 O9 Mo50 133.7(5) . .
Mo56 O10 Mo57 117.6(4) . .
Mo26 O11 Mo57 108.2(4) . .
Mo26 O11 Mo31 142.0(4) . .
Mo57 O11 Mo31 108.7(4) . .
Mo33 O13 Mo46 137.7(5) . .
Mo33 O13 Mo56 110.6(4) . .
Mo46 O13 Mo56 109.4(4) . .
Mo26 O14 Mo33 122.4(4) . .
Mo56 O15 Mo33 103.2(4) . .
Mo56 O15 Mo26 107.2(4) . .
Mo33 O15 Mo26 87.9(3) . .
Mo30 O18 Mo33 156.7(5) . .
Mo26 O19 Mo25 159.0(5) . .
Mo31 O22 Mo25 147.0(5) . .
Mo31 O24 Mo52 154.9(5) . .
Mo52 O26 Mo58 136.1(5) . .
Mo30 O30 Mo25 122.2(4) . .
Mo42 O31 Mo33 145.0(5) . .
Mo30 O34 Mo21 107.8(4) . .
Mo30 O34 Mo42 141.6(4) . .
Mo21 O34 Mo42 109.0(4) . .
Mo34 O35 Mo25 104.2(4) . .
Mo34 O35 Mo30 108.3(4) . .
Mo25 O35 Mo30 88.6(3) . .
Mo25 O36 Mo24 138.0(4) . .
Mo25 O36 Mo34 109.3(4) . .
Mo24 O36 Mo34 110.7(4) . .
Mo34 O39 Mo21 117.2(4) . .
Mo30 O40 Mo23 144.1(4) . .
Mo30 O40 Mo21 101.4(3) . .
Mo23 O40 Mo21 102.9(3) . .
Mo30 O40 Mo34 101.5(3) . .
Mo23 O40 Mo34 101.7(3) . .
Mo21 O40 Mo34 96.1(3) . .
Mo18 O41 Mo24 148.5(5) . .
Mo17 O43 Mo24 157.1(5) . .
Mo23 O44 Mo24 124.0(4) . .
Mo34 O45 Mo24 103.4(3) . .
Mo34 O45 Mo23 107.7(3) . .
Mo24 O45 Mo23 89.3(3) . .
Mo23 O46 Mo19 156.4(5) . .
Mo21 O47 Mo23 109.6(4) . .
Mo21 O47 Mo20 108.0(4) . .
Mo23 O47 Mo20 142.4(4) . .
Mo21 O50 Mo22 109.7(4) . .
Mo21 O50 Mo42 111.2(4) . .
Mo22 O50 Mo42 138.5(4) . .
Mo42 O51 Mo62 138.7(6) . .
Mo42 O51 M62 154.8(7) . .
Mo62 O51 M62 20.6(4) . .
Mo62 O52 Mo63 140.0(7) . .
Mo62 O52 M63 134.2(9) . .
Mo63 O52 M63 21.7(5) . .
Mo62 O52 M62 23.0(5) . .
Mo63 O52 M62 132.5(9) . .
M63 O52 M62 118.1(10) . .
Mo62 O53 M62 4.3(3) . .
Mo22 O55 M62 155.6(8) . .
Mo22 O55 Mo62 134.3(6) . .
M62 O55 Mo62 22.9(5) . .
Mo22 O57 Mo32 153.3(5) . .
Mo21 O59 Mo22 109.5(4) . .
Mo21 O59 Mo20 110.4(4) . .
Mo22 O59 Mo20 130.1(4) . .
C13 O63 Mo58 126.1(9) . .
Mo18 O65 Mo58 152.0(5) . .
Mo17 O67 Mo16 109.8(4) . .
Mo17 O67 Mo18 141.8(4) . .
Mo16 O67 Mo18 107.6(4) . .
Mo38 O69 Mo19 103.2(3) . .
Mo38 O69 Mo17 107.2(3) . .
Mo19 O69 Mo17 88.3(3) . .
Mo17 O70 Mo19 124.6(4) . .
Mo20 O72 Mo32 151.3(5) . .
Mo20 O73 Mo19 151.9(5) . .
C2 O75 Mo32 126.8(8) . .
Mo16 O78 Mo18 110.0(4) . .
Mo16 O78 Mo59 108.2(4) . .
Mo18 O78 Mo59 133.9(4) . .
Mo59 O80 Mo58 152.3(5) . .
Mo16 O82 Mo59 111.0(4) . .
Mo16 O82 Mo37 110.1(4) . 2_755
Mo59 O82 Mo37 130.1(5) . 2_755
Mo15 O84 Mo16 110.6(4) . .
Mo15 O84 Mo37 139.5(4) . 2_755
Mo16 O84 Mo37 107.6(4) . 2_755
Mo17 O86 Mo15 142.7(4) . .
Mo17 O86 Mo16 102.8(4) . .
Mo15 O86 Mo16 103.3(3) . .
Mo38 O87 Mo16 119.2(4) . .
Mo15 O88 Mo14 156.3(5) 2_755 .
Mo38 O89 Mo13 103.2(3) . .
Mo38 O89 Mo15 107.5(3) . .
Mo13 O89 Mo15 89.1(3) . .
Mo15 O91 Mo13 123.8(4) . .
Mo19 O92 Mo13 137.4(4) . .
Mo19 O92 Mo38 110.7(4) . .
Mo13 O92 Mo38 110.4(4) . .
Mo12 O94 Mo13 148.4(5) . 2_755
Mo11 O95 Mo13 157.2(5) . 2_755
Mo32 O96 Mo39 134.9(5) . .
C2 O97 Mo39 131.6(9) . .
Mo12 O100 Mo39 148.7(5) . 2_755
Mo59 O102 Ce2 159.6(6) 2_755 .
Mo37 O104 Ce2 164.4(5) . .
Mo37 O105 Mo14 148.0(5) . .
Mo11 O107 Mo14 123.6(4) . .
Mo10 O109 Mo14 137.7(5) . .
Mo10 O109 Mo41 111.5(4) . .
Mo14 O109 Mo41 110.6(4) . .
Mo41 O110 Mo14 103.2(4) . .
Mo41 O110 Mo11 107.6(4) . .
Mo14 O110 Mo11 88.9(3) . .
Mo11 O111 Mo9 110.1(4) . .
Mo11 O111 Mo12 141.8(4) . .
Mo9 O111 Mo12 107.3(4) . .
Mo9 O113 Mo12 110.5(4) . .
Mo9 O113 Mo61 108.1(4) . .
Mo12 O113 Mo61 134.4(4) . .
Mo61 O114 Mo39 148.8(6) . 2_755
Mo61 O117 Ce1 162.8(5) . .
Mo9 O119 Mo61 112.3(4) . .
Mo9 O119 Mo7 111.4(4) . .
Mo61 O119 Mo7 131.1(4) . .
Mo36 O121 Ce2 155.3(6) . .
Mo60 O122 Ce2 158.9(6) . .
Mo60 O123 Mo53 140.0(6) . .
Mo5 O126 Mo60 111.9(4) . .
Mo5 O126 Mo36 110.6(4) . .
Mo60 O126 Mo36 135.0(4) . .
Mo5 O127 Mo43 111.0(4) . .
Mo5 O127 Mo60 108.7(4) . .
Mo43 O127 Mo60 137.4(4) . .
Mo6 O130 Mo5 110.8(4) . .
Mo6 O130 Mo36 140.4(4) . .
Mo5 O130 Mo36 108.7(4) . .
Mo36 O131 Mo10 148.9(5) . .
Mo41 O133 Mo9 117.1(4) . .
Mo41 O134 Mo10 103.1(3) . .
Mo41 O134 Mo8 107.0(3) . .
Mo10 O134 Mo8 90.4(3) . .
Mo6 O136 Mo10 156.4(5) . .
Mo11 O137 Mo8 146.7(4) . .
Mo11 O137 Mo9 101.4(3) . .
Mo8 O137 Mo9 102.0(3) . .
Mo11 O137 Mo41 100.7(3) . .
Mo8 O137 Mo41 100.2(3) . .
Mo9 O137 Mo41 95.6(3) . .
Mo8 O138 Mo9 110.5(4) . .
Mo8 O138 Mo7 140.5(4) . .
Mo9 O138 Mo7 107.6(4) . .
Mo7 O142 Ce1 156.6(5) . .
Mo64 O144 Ce1 159.0(6) . .
Mo7 O145 Mo29 149.8(5) . .
Mo8 O147 Mo29 154.9(5) . .
Mo8 O148 Mo10 123.2(4) . .
Mo44 O149 Mo29 103.4(3) . .
Mo44 O149 Mo6 107.0(4) . .
Mo29 O149 Mo6 89.5(3) . .
Mo4 O152 Mo29 138.1(4) . .
Mo4 O152 Mo44 110.6(4) . .
Mo29 O152 Mo44 111.2(4) . .
Mo6 O153 Mo29 122.9(4) . .
Mo44 O154 Mo5 115.7(4) . .
Mo55 O156 Ce1 164.5(5) . .
Mo6 O157 Mo35 146.8(4) . .
Mo6 O157 Mo5 102.5(4) . .
Mo35 O157 Mo5 100.8(3) . .
Mo6 O157 Mo44 100.3(3) . .
Mo35 O157 Mo44 100.5(3) . .
Mo5 O157 Mo44 95.6(3) . .
Mo64 O161 M63 158.8(9) . .
Mo64 O161 Mo63 150.1(8) . .
M63 O161 Mo63 22.4(6) . .
Mo45 O164 M63 150.0(7) . .
Mo45 O164 Mo63 136.9(6) . .
M63 O164 Mo63 19.2(5) . .
Mo54 O165 Mo45 110.9(4) . .
Mo54 O165 Mo64 108.8(4) . .
Mo45 O165 Mo64 137.0(5) . .
Mo54 O166 Mo64 111.4(4) . .
Mo54 O166 Mo55 110.0(4) . .
Mo64 O166 Mo55 131.0(4) . .
Mo55 O169 Mo4 146.5(5) . .
Mo44 O171 Mo4 103.9(4) . .
Mo44 O171 Mo35 107.8(4) . .
Mo4 O171 Mo35 90.2(3) . .
Mo35 O172 Mo4 122.0(4) . .
Mo35 O173 Mo5 110.7(4) . .
Mo35 O173 Mo43 140.7(4) . .
Mo5 O173 Mo43 107.0(4) . .
Mo35 O175 Mo1 156.2(5) . .
Mo43 O179 Mo53 149.8(5) . .
Mo43 O180 Mo1 148.4(5) . .
Mo3 O181 Mo4 157.2(5) . .
Mo3 O182 Mo54 111.5(4) . .
Mo3 O182 Mo55 139.2(5) . .
Mo54 O182 Mo55 107.8(4) . .
Mo49 O184 Mo54 119.1(4) . .
Mo2 O185 Mo3 141.8(5) . .
Mo2 O185 Mo54 103.5(4) . .
Mo3 O185 Mo54 103.8(4) . .
Mo49 O186 Mo1 102.8(4) . .
Mo49 O186 Mo3 107.9(4) . .
Mo1 O186 Mo3 89.2(3) . .
Mo3 O188 Mo1 123.6(5) . .
Mo40 O189 Mo1 138.4(5) . .
Mo40 O189 Mo49 110.1(4) . .
Mo1 O189 Mo49 109.9(4) . .
Mo51 O191 Mo53 138.8(5) . .
C7 O192 Mo53 130.6(9) . .
Mo2 O194 Mo54 109.4(4) . .
Mo2 O194 Mo45 141.4(4) . .
Mo54 O194 Mo45 106.9(4) . .
Mo45 O196 Mo46 146.9(5) . .
Mo2 O197 Mo46 157.4(5) . .
Mo49 O199 Mo40 103.0(4) . .
Mo49 O199 Mo2 108.7(4) . .
Mo40 O199 Mo2 89.6(3) . .
Mo2 O200 Mo40 122.7(4) . .
Mo50 O202 Mo40 150.0(5) . .
Mo50 O206 Mo51 156.5(6) . .
C7 O207 Mo51 133.6(9) . .
Mo47 O210 Mo52 160.1(5) . .
M63 O221 Mo63 4.9(8) . .
Mo63 O223 M63 22.7(6) . .
Mo63 O224 M63 6.5(5) . .
Mo62 O225 M62 26.7(5) . .
M62 O226 Mo62 4.5(7) . .
Mo47 O227 Mo51 153.1(5) . .
M73 O255 Mo72 103.1(12) . .
M73 O255 Mo70 117.2(13) . .
Mo72 O255 Mo70 91.5(9) . .
M71 O256 Mo70 109.6(14) . .
Mo72 O257 Mo70 117.0(12) . .
Mo71 O259 Mo73 109.6(14) . .
Mo71 O260 M70 113(2) . .
Mo71 O260 M70 140(2) 2_755 .
M73 O261 Mo72 103.2(14) . .
M73 O261 M73 86.7(12) . 2_755
Mo72 O261 M73 140.1(15) . 2_755
M71 O266 M73 107.5(16) . .
M73" O267 M73' 94(2) . .
Mo70 O270 M71 91.9(14) . .
Mo70 O270 M73 100.7(14) . .
M71 O270 M73 93.7(13) . .
Mo71 O271 M70 106.5(16) . .
Mo71 O271 M72 111.6(16) . .
M70 O271 M72 91.8(13) . .
M72 O272 Mo73 109(2) . .
O277 O277 Mo73 74.1(17) 2_755 .
O277 O277 M72 160(3) 2_755 .
Mo73 O277 M72 87.5(14) . .
Mo73 O277 M72 128.0(17) 2_755 .
C13 O322 Mo52 127.3(8) . .
C6 N2 C4 109.1(13) . .
C6 N3 C5 110.4(14) . .
C12 N5 C11 104.1(18) . .
C12 N6 C10 112.7(18) . .
C18 N8 C17 107.6(14) . .
C18 N9 C16 110.2(12) . .
C24 N11 C23 109.8(17) . .
C24 N12 C22 110.4(16) . .
N1 C1 C2 110.6(11) . .
N1 C1 C3 113.6(11) . .
C2 C1 C3 111.7(11) . .
O75 C2 O97 125.2(12) . .
O75 C2 C1 118.3(11) . .
O97 C2 C1 116.3(11) . .
C4 C3 C1 112.4(12) . .
N2 C4 C5 104.9(12) . .
N2 C4 C3 123.2(12) . .
C5 C4 C3 131.9(13) . .
N3 C5 C4 107.0(13) . .
N3 C6 N2 108.6(15) . .
O207 C7 O192 126.3(14) . .
O207 C7 C8 114.8(13) . .
O192 C7 C8 118.7(13) . .
C7 C8 N4 108.4(13) . .
C7 C8 C9 115.5(14) . .
N4 C8 C9 111.1(14) . .
C10 C9 C8 115.7(16) . .
C11 C10 N6 99.8(15) . .
C11 C10 C9 130.6(17) . .
N6 C10 C9 129.5(17) . .
C10 C11 N5 112.5(16) . .
N6 C12 N5 111(2) . .
O63 C13 O322 126.9(12) . .
O63 C13 C14 116.6(12) . .
O322 C13 C14 116.4(11) . .
N7 C14 C15 112.6(11) . .
N7 C14 C13 110.4(11) . .
C15 C14 C13 112.5(11) . .
C16 C15 C14 116.8(12) . .
C17 C16 N9 104.7(13) . .
C17 C16 C15 130.8(14) . .
N9 C16 C15 124.5(12) . .
C16 C17 N8 108.6(15) . .
N9 C18 N8 109.0(14) . .
O229 C19 O228 122.9(19) . .
O229 C19 C20 120.6(18) . .
O228 C19 C20 116.5(17) . .
N10 C20 C21 113.7(15) . .
N10 C20 C19 109.3(14) . .
C21 C20 C19 110.8(15) . .
C20 C21 C22 116.3(15) . .
N12 C22 C23 106.8(15) . .
N12 C22 C21 123.0(15) . .
C23 C22 C21 129.8(16) . .
C22 C23 N11 105.7(16) . .
N12 C24 N11 107.0(17) . .

loop_
_geom_bond_atom_site_label_1
_geom_bond_atom_site_label_2
_geom_bond_distance
_geom_bond_site_symmetry_2
Mo1 O190 1.672(10) .
Mo1 O175 1.911(9) .
Mo1 O188 1.926(10) .
Mo1 O180 1.955(9) .
Mo1 O189 2.025(8) .
Mo1 O186 2.312(9) .
Mo2 O198 1.677(10) .
Mo2 O197 1.849(8) .
Mo2 O200 1.858(9) .
Mo2 O194 1.994(9) .
Mo2 O185 2.051(8) .
Mo2 O199 2.445(9) .
Mo3 O187 1.681(9) .
Mo3 O181 1.866(9) .
Mo3 O188 1.875(10) .
Mo3 O182 1.981(9) .
Mo3 O185 2.070(8) .
Mo3 O186 2.457(9) .
Mo4 O170 1.682(9) .
Mo4 O181 1.902(9) .
Mo4 O172 1.933(10) .
Mo4 O169 1.958(10) .
Mo4 O152 2.000(8) .
Mo4 O171 2.334(9) .
Mo5 O159 1.679(9) .
Mo5 O127 1.997(9) .
Mo5 O126 1.998(9) .
Mo5 O130 2.012(8) .
Mo5 O173 2.015(8) .
Mo5 O157 2.128(9) .
Mo5 O154 2.217(9) .
Mo6 O158 1.692(9) .
Mo6 O136 1.868(9) .
Mo6 O153 1.870(9) .
Mo6 O130 1.994(9) .
Mo6 O157 2.099(8) .
Mo6 O149 2.376(8) .
Mo7 O141 1.701(10) .
Mo7 O142 1.736(9) .
Mo7 O145 1.839(9) .
Mo7 O119 2.051(8) .
Mo7 O138 2.116(9) .
Mo7 O146 2.349(9) .
Mo8 O139 1.675(9) .
Mo8 O147 1.858(8) .
Mo8 O148 1.875(9) .
Mo8 O138 1.983(9) .
Mo8 O137 2.116(8) .
Mo8 O134 2.369(8) .
Mo9 O120 1.694(8) .
Mo9 O113 1.989(9) .
Mo9 O119 1.999(8) .
Mo9 O111 2.005(8) .
Mo9 O138 2.029(8) .
Mo9 O137 2.126(9) .
Mo9 O133 2.203(8) .
Mo10 O135 1.665(9) .
Mo10 O136 1.890(9) .
Mo10 O148 1.931(9) .
Mo10 O131 1.992(9) .
Mo10 O109 1.996(8) .
Mo10 O134 2.349(8) .
Mo11 O108 1.682(9) .
Mo11 O95 1.846(8) .
Mo11 O107 1.871(9) .
Mo11 O111 1.978(8) .
Mo11 O137 2.092(8) .
Mo11 O110 2.395(9) .
Mo12 O115 1.708(9) .
Mo12 O100 1.744(10) .
Mo12 O94 1.841(8) .
Mo12 O113 2.054(8) .
Mo12 O111 2.120(8) .
Mo12 O116 2.347(10) .
Mo13 O93 1.684(9) .
Mo13 O95 1.913(8) 2_755
Mo13 O91 1.936(9) .
Mo13 O94 1.981(8) 2_755
Mo13 O92 2.019(8) .
Mo13 O89 2.321(8) .
Mo14 O106 1.677(9) .
Mo14 O88 1.906(8) .
Mo14 O107 1.919(8) .
Mo14 O105 1.952(9) .
Mo14 O109 2.001(8) .
Mo14 O110 2.372(8) .
Mo15 O85 1.678(9) .
Mo15 O88 1.861(8) 2_755
Mo15 O91 1.867(9) .
Mo15 O84 1.986(9) .
Mo15 O86 2.062(8) .
Mo15 O89 2.460(8) .
Mo16 O79 1.673(8) .
Mo16 O78 1.979(8) .
Mo16 O67 2.010(8) .
Mo16 O82 2.011(8) .
Mo16 O84 2.014(8) .
Mo16 O86 2.130(8) .
Mo16 O87 2.224(8) .
Mo17 O68 1.683(9) .
Mo17 O70 1.849(9) .
Mo17 O43 1.856(8) .
Mo17 O67 1.992(8) .
Mo17 O86 2.058(8) .
Mo17 O69 2.481(8) .
Mo18 O66 1.693(9) .
Mo18 O65 1.737(9) .
Mo18 O41 1.833(9) .
Mo18 O78 2.067(8) .
Mo18 O67 2.097(9) .
Mo18 O64 2.362(9) .
Mo19 O74 1.683(9) .
Mo19 O46 1.908(8) .
Mo19 O70 1.939(8) .
Mo19 O73 1.973(9) .
Mo19 O92 1.980(8) .
Mo19 O69 2.330(8) .
Mo20 O60 1.698(9) .
Mo20 O72 1.745(9) .
Mo20 O73 1.823(9) .
Mo20 O59 2.060(8) .
Mo20 O47 2.110(8) .
Mo20 O71 2.364(9) .
Mo21 O49 1.674(9) .
Mo21 O59 1.984(9) .
Mo21 O47 1.995(8) .
Mo21 O50 2.002(8) .
Mo21 O34 2.015(9) .
Mo21 O40 2.102(8) .
Mo21 O39 2.241(8) .
Mo22 O58 1.681(9) .
Mo22 O57 1.774(9) .
Mo22 O55 1.795(9) .
Mo22 O50 2.036(8) .
Mo22 O59 2.058(8) .
Mo22 O56 2.328(9) .
Mo23 O48 1.676(9) .
Mo23 O46 1.857(8) .
Mo23 O44 1.860(8) .
Mo23 O47 2.002(9) .
Mo23 O40 2.074(8) .
Mo23 O45 2.434(8) .
Mo24 O42 1.664(9) .
Mo24 O43 1.902(8) .
Mo24 O44 1.939(8) .
Mo24 O41 1.965(9) .
Mo24 O36 2.009(8) .
Mo24 O45 2.339(8) .
Mo25 O29 1.674(9) .
Mo25 O19 1.905(8) .
Mo25 O30 1.942(8) .
Mo25 O22 1.965(8) .
Mo25 O36 2.006(8) .
Mo25 O35 2.314(8) .
Mo26 O16 1.680(9) .
Mo26 O19 1.845(8) .
Mo26 O14 1.863(9) .
Mo26 O11 2.003(8) .
Mo26 O5 2.078(8) .
Mo26 O15 2.490(9) .
Mo27 O2 1.676(9) .
Mo27 O1 1.848(8) .
Mo27 O3 1.874(9) .
Mo27 O7 1.990(9) .
Mo27 O5 2.075(8) .
Mo27 O4 2.420(9) .
Mo29 O150 1.664(8) .
Mo29 O147 1.914(8) .
Mo29 O153 1.927(9) .
Mo29 O145 1.969(9) .
Mo29 O152 2.000(8) .
Mo29 O149 2.361(8) .
Mo30 O32 1.686(9) .
Mo30 O18 1.845(8) .
Mo30 O30 1.859(8) .
Mo30 O34 1.985(9) .
Mo30 O40 2.073(8) .
Mo30 O35 2.446(8) .
Mo31 O23 1.695(9) .
Mo31 O24 1.756(9) .
Mo31 O22 1.843(8) .
Mo31 O11 2.079(8) .
Mo31 O8 2.086(8) .
Mo31 O21 2.350(9) .
Mo32 O76 1.708(10) .
Mo32 O77 1.714(10) .
Mo32 O96 1.880(9) .
Mo32 O57 2.020(9) .
Mo32 O75 2.238(9) .
Mo32 O72 2.257(9) .
Mo33 O17 1.685(8) .
Mo33 O18 1.920(8) .
Mo33 O14 1.939(8) .
Mo33 O31 1.984(9) .
Mo33 O13 2.005(8) .
Mo33 O15 2.306(9) .
Mo34 O38 1.683(9) .
Mo34 O39 1.780(9) .
Mo34 O35 1.934(8) .
Mo34 O45 1.971(8) .
Mo34 O36 2.111(9) .
Mo34 O40 2.511(8) .
Mo35 O160 1.658(10) .
Mo35 O175 1.859(9) .
Mo35 O172 1.885(10) .
Mo35 O173 1.967(9) .
Mo35 O157 2.123(8) .
Mo35 O171 2.381(9) .
Mo36 O128 1.709(9) .
Mo36 O121 1.733(10) .
Mo36 O131 1.817(9) .
Mo36 O126 2.076(8) .
Mo36 O130 2.111(9) .
Mo36 O129 2.285(10) .
Mo37 O101 1.678(10) .
Mo37 O104 1.741(9) .
Mo37 O105 1.840(9) .
Mo37 O82 2.068(8) 2_755
Mo37 O84 2.128(9) 2_755
Mo37 O103 2.295(9) .
Mo38 O90 1.688(9) .
Mo38 O87 1.754(8) .
Mo38 O69 1.942(8) .
Mo38 O89 1.986(8) .
Mo38 O92 2.099(8) .
Mo39 O99 1.686(9) .
Mo39 O98 1.702(10) .
Mo39 O96 1.923(9) .
Mo39 O114 1.950(10) 2_755
Mo39 O97 2.217(10) .
Mo39 O100 2.258(10) 2_755
Mo40 O201 1.646(10) .
Mo40 O1 1.914(9) .
Mo40 O200 1.954(9) .
Mo40 O202 1.958(9) .
Mo40 O189 1.999(8) .
Mo40 O199 2.298(8) .
Mo41 O132 1.675(9) .
Mo41 O133 1.769(8) .
Mo41 O110 1.932(8) .
Mo41 O134 1.982(7) .
Mo41 O109 2.114(8) .
Mo41 O137 2.447(8) .
Mo42 O37 1.682(10) .
Mo42 O51 1.764(10) .
Mo42 O31 1.840(9) .
Mo42 O50 2.061(8) .
Mo42 O34 2.102(8) .
Mo42 O33 2.426(9) .
Mo43 O174 1.698(9) .
Mo43 O179 1.762(10) .
Mo43 O180 1.844(9) .
Mo43 O127 2.046(9) .
Mo43 O173 2.131(9) .
Mo43 O176 2.323(10) .
Mo44 O151 1.689(9) .
Mo44 O154 1.774(9) .
Mo44 O149 1.950(8) .
Mo44 O171 1.950(9) .
Mo44 O152 2.111(8) .
Mo44 O157 2.435(9) .
Mo45 O195 1.678(11) .
Mo45 O164 1.744(10) .
Mo45 O196 1.868(9) .
Mo45 O165 2.045(9) .
Mo45 O194 2.121(9) .
Mo45 O222 2.294(11) .
Mo46 O212 1.683(9) .
Mo46 O197 1.906(8) .
Mo46 O3 1.936(9) .
Mo46 O196 1.949(9) .
Mo46 O13 2.008(8) .
Mo46 O4 2.299(9) .
Mo47 O209 1.686(10) .
Mo47 O210 1.786(9) .
Mo47 O227 1.795(9) .
Mo47 O9 2.036(9) .
Mo47 O8 2.051(8) .
Mo47 O211 2.431(10) .
Mo49 O193 1.676(9) .
Mo49 O184 1.758(9) .
Mo49 O199 1.961(8) .
Mo49 O186 1.977(8) .
Mo49 O189 2.075(9) .
Mo50 O205 1.704(10) .
Mo50 O206 1.742(10) .
Mo50 O202 1.822(9) .
Mo50 O9 2.068(9) .
Mo50 O7 2.105(8) .
Mo50 O204 2.379(11) .
Mo51 O203 1.687(11) .
Mo51 O208 1.725(11) .
Mo51 O191 1.906(9) .
Mo51 O227 2.054(9) .
Mo51 O206 2.178(10) .
Mo51 O207 2.259(10) .
Mo52 O27 1.689(10) .
Mo52 O28 1.702(9) .
Mo52 O26 1.855(9) .
Mo52 O210 2.041(9) .
Mo52 O24 2.220(9) .
Mo52 O322 2.232(9) .
Mo53 O177 1.679(12) .
Mo53 O178 1.708(11) .
Mo53 O191 1.915(9) .
Mo53 O123 2.010(9) .
Mo53 O179 2.183(10) .
Mo53 O192 2.245(11) .
Mo54 O183 1.676(10) .
Mo54 O165 1.980(9) .
Mo54 O182 1.995(9) .
Mo54 O194 2.005(8) .
Mo54 O166 2.010(9) .
Mo54 O185 2.105(9) .
Mo54 O184 2.223(9) .
Mo55 O167 1.725(10) .
Mo55 O156 1.730(10) .
Mo55 O169 1.838(9) .
Mo55 O166 2.060(9) .
Mo55 O182 2.128(9) .
Mo55 O168 2.287(10) .
Mo56 O12 1.677(9) .
Mo56 O10 1.763(9) .
Mo56 O4 1.950(8) .
Mo56 O15 1.973(8) .
Mo56 O13 2.084(9) .
Mo56 O5 2.481(9) .
Mo57 O6 1.678(9) .
Mo57 O8 1.977(9) .
Mo57 O9 1.987(9) .
Mo57 O7 2.000(8) .
Mo57 O11 2.015(8) .
Mo57 O5 2.092(9) .
Mo57 O10 2.221(9) .
Mo58 O62 1.688(10) .
Mo58 O61 1.694(10) .
Mo58 O80 1.939(9) .
Mo58 O26 1.975(9) .
Mo58 O65 2.197(9) .
Mo58 O63 2.283(10) .
Mo59 O83 1.678(11) .
Mo59 O102 1.734(10) 2_755
Mo59 O80 1.871(9) .
Mo59 O82 2.034(9) .
Mo59 O78 2.134(8) .
Mo59 O81 2.346(10) .
Mo60 O122 1.727(10) .
Mo60 O124 1.745(11) .
Mo60 O123 1.830(9) .
Mo60 O126 2.044(8) .
Mo60 O127 2.123(9) .
Mo60 O125 2.321(11) .
Mo61 O117 1.698(9) .
Mo61 O114 1.802(10) .
Mo61 O118 2.013(11) .
Mo61 O112 2.021(11) .
Mo61 O119 2.025(8) .
Mo61 O113 2.138(8) .
Mo62 M62 0.800(15) .
Mo62 O53 1.697(14) .
Mo62 O225 1.715(12) .
Mo62 O52 1.862(12) .
Mo62 O55 2.051(9) .
Mo62 O51 2.218(10) .
Mo62 O226 2.265(15) .
Mo63 M63 0.74(2) .
Mo63 O224 1.654(16) .
Mo63 O223 1.690(13) .
Mo63 O52 1.910(12) .
Mo63 O161 1.937(12) .
Mo63 O164 2.259(10) .
Mo63 O221 2.266(16) .
Mo64 O144 1.706(11) .
Mo64 O161 1.816(11) .
Mo64 O162 1.905(14) .
Mo64 O166 2.023(9) .
Mo64 O165 2.115(9) .
Mo64 O163 2.128(14) .
Mo70 O258 1.65(3) .
Mo70 O256 1.92(3) .
Mo70 O257 1.98(2) .
Mo70 O270 2.17(3) .
Mo70 O255 2.33(3) .
Mo70 M71 3.123(7) .
Mo71 O264 1.69(4) .
Mo71 O259 1.74(3) .
Mo71 O271 1.93(4) .
Mo71 O260 1.94(4) .
Mo71 O260 2.00(4) 2_755
Mo71 Mo71 3.053(7) 2_755
Mo72 O262 1.17(5) .
Mo72 O263 1.72(3) .
Mo72 O257 1.91(2) .
Mo72 O265 2.09(4) .
Mo72 O261 2.12(3) .
Mo72 O255 2.31(3) .
Mo73 O272 1.76(4) .
Mo73 O268 1.79(4) .
Mo73 O277 1.84(3) .
Mo73 O277 2.14(3) 2_755
Mo73 O259 2.24(3) .
Mo73 Mo73 2.479(10) 2_755
Mo73 M72 2.788(12) .
M62 O226 1.48(2) .
M62 O225 1.74(2) .
M62 O55 1.955(17) .
M62 O52 2.05(2) .
M62 O51 2.243(19) .
M62 O53 2.48(2) .
M63 O221 1.54(3) .
M63 O161 1.85(2) .
M63 O223 1.91(2) .
M63 O52 2.01(2) .
M63 O164 2.10(2) .
M63 O224 2.36(3) .
M70 O276 1.70(7) .
M70 O260 2.08(4) .
M70 O271 2.24(4) .
M70' M71' 2.458(13) .
M71' M71' 2.335(15) 2_755
M71 O275 1.76(6) .
M71 O256 1.90(3) .
M71 O274 2.02(4) .
M71 O266 2.02(3) .
M71 O270 2.17(4) .
M71 M71 2.574(15) 2_755
M72' O254 2.06(3) .
M72' M73" 3.120(15) .
M72 O272 1.67(4) .
M72 O277 2.18(3) .
M72 O271 2.48(4) .
M73 O255 1.82(3) .
M73 O261 2.01(3) .
M73 O266 2.15(3) .
M73 O261 2.43(3) 2_755
M73 O270 2.43(4) .
M73 M73 3.063(9) 2_755
M73' O267 1.81(5) .
M73' M73' 2.38(2) 2_755
M73' M73" 2.632(14) .
M73" O267 1.80(5) .
M73" M73" 3.01(3) 2_755
Ce1 O156 2.450(10) .
Ce1 O220 2.473(11) .
Ce1 O219 2.501(15) .
Ce1 O142 2.513(9) .
Ce1 O218 2.513(12) .
Ce1 O155 2.539(12) .
Ce1 O143 2.541(12) .
Ce1 O117 2.544(9) .
Ce1 O144 2.557(11) .
Ce2 O121 2.460(10) .
Ce2 O104 2.463(9) .
Ce2 O213 2.474(14) .
Ce2 O215 2.523(15) .
Ce2 O217 2.525(13) .
Ce2 O214 2.561(15) .
Ce2 O102 2.588(10) .
Ce2 O122 2.614(10) .
Ce2 O216 2.694(16) .
O63 C13 1.256(16) .
O75 C2 1.247(16) .
O97 C2 1.253(16) .
O192 C7 1.280(18) .
O207 C7 1.248(18) .
O228 C19 1.28(2) .
O229 C19 1.21(2) .
O273 O273 1.74(8) 2_755
O277 O277 1.71(6) 2_755
O322 C13 1.274(16) .
N1 C1 1.502(17) .
N2 C6 1.33(2) .
N2 C4 1.384(18) .
N3 C6 1.31(2) .
N3 C5 1.34(2) .
N4 C8 1.51(2) .
N5 C12 1.36(3) .
N5 C11 1.40(2) .
N6 C12 1.28(3) .
N6 C10 1.44(2) .
N7 C14 1.491(17) .
N8 C18 1.34(2) .
N8 C17 1.38(2) .
N9 C18 1.32(2) .
N9 C16 1.392(18) .
N10 C20 1.49(2) .
N11 C24 1.35(2) .
N11 C23 1.39(2) .
N12 C24 1.34(2) .
N12 C22 1.38(2) .
C1 C2 1.538(17) .
C1 C3 1.540(18) .
C3 C4 1.454(19) .
C4 C5 1.39(2) .
C7 C8 1.49(2) .
C8 C9 1.55(2) .
C9 C10 1.44(3) .
C10 C11 1.39(2) .
C13 C14 1.521(18) .
C14 C15 1.510(18) .
C15 C16 1.482(19) .
C16 C17 1.37(2) .
C19 C20 1.55(3) .
C20 C21 1.50(2) .
C21 C22 1.51(2) .
C22 C23 1.39(2) .
